data_1570573
loop_
_publ_author_name
'Hauser, Adrian'
'M&#xfc;nzfeld, Luca'
'Uhlmann, Cedric'
'Lebedkin, Sergei'
'Schlittenhardt, S&#xf6;ren'
'Ruan, Ting-Ting'
'Kappes, Manfred M.'
'Ruben, Mario'
'Roesky, Peter W.'

_publ_section_title
;
 It's not just the size that matters: crystal engineering of
 lanthanide-based coordination polymers.
;
_journal_issue 4
_journal_name_full 'Chemical science'
_journal_page_first 1338
_journal_page_last 1347
_journal_paper_doi 10.1039/d3sc03746k
_journal_volume 15
_journal_year 2024
_chemical_absolute_configuration unk
_chemical_formula_moiety 'C52 H96 Ce K Si4, 0.5(C7 H8)'
_chemical_formula_sum 'C55.5 H100 Ce K Si4'
_chemical_formula_weight 1058.93
_space_group_crystal_system orthorhombic
_space_group_IT_number 20
_space_group_name_Hall 'C 2c 2'
_space_group_name_H-M_alt 'C 2 2 21'
_atom_sites_solution_hydrogens geom
_atom_sites_solution_primary dual
_audit_creation_date 2022-09-04
_audit_creation_method
;
Olex2 1.3
(compiled 2020.11.12 svn.r5f609507 for OlexSys, GUI svn.r6408)
;
_audit_update_record
;
2023-07-19 deposited with the CCDC.	2023-12-06 downloaded from the CCDC.
;
_cell_angle_alpha 90
_cell_angle_beta 90
_cell_angle_gamma 90
_cell_formula_units_Z 8
_cell_length_a 18.1753(3)
_cell_length_b 22.3961(3)
_cell_length_c 29.9843(6)
_cell_measurement_reflns_used 45343
_cell_measurement_temperature 150
_cell_measurement_theta_max 27.23
_cell_measurement_theta_min 1.36
_cell_volume 12205.3(4)
_computing_cell_refinement
;
X-Area Recipe 1.33.0.0 (STOE, 2015)
;
_computing_data_collection
;
X-Area WinXpose 2.0.22.0 (STOE, 2016)
;
_computing_data_reduction
;
X-Area Integrate 1.73.1.0 (STOE, 2018)
X-Area X-Red32 1.65.0.0 (STOE, 2018)
;
_computing_molecular_graphics 'Olex2 1.3 (Dolomanov et al., 2009)'
_computing_publication_material
;
STOE & Cie GmbH, X-Area, software package for collecting single-crystal or
multi-domain crystal data on STOE area-detector diffractometers, for image 
processing, for the correction and scaling of reflection intensities and 
for outlier rejection, version 1.84, Darmstadt 2018
;
_computing_structure_refinement 'SHELXL 2018/3 (Sheldrick, 2015)'
_computing_structure_solution 'ShelXT (Sheldrick, 2015)'
_diffrn_ambient_temperature 150
_diffrn_detector 'image plate (34 cm diameter)'
_diffrn_detector_area_resol_mean 6.67
_diffrn_detector_type 'STOE Imaging Plate'
_diffrn_measured_fraction_theta_full 0.999
_diffrn_measured_fraction_theta_max 0.994
_diffrn_measurement_details
;
 140 frames, detector distance = 120 mm
;
_diffrn_measurement_device '2-circle diffractometer'
_diffrn_measurement_device_type 'STOE IPDS II'
_diffrn_measurement_method 'rotation method, \w scans'
_diffrn_radiation_collimation '0.5 mm diameter, multiple pinhole'
_diffrn_radiation_monochromator 'plane graphite'
_diffrn_radiation_polarisn_norm 0
_diffrn_radiation_probe x-ray
_diffrn_radiation_type 'Mo K\a'
_diffrn_radiation_wavelength 0.71073
_diffrn_reflns_av_R_equivalents 0.0177
_diffrn_reflns_av_unetI/netI 0.0243
_diffrn_reflns_Laue_measured_fraction_full 0.999
_diffrn_reflns_Laue_measured_fraction_max 0.994
_diffrn_reflns_limit_h_max 20
_diffrn_reflns_limit_h_min -23
_diffrn_reflns_limit_k_max 28
_diffrn_reflns_limit_k_min -28
_diffrn_reflns_limit_l_max 38
_diffrn_reflns_limit_l_min -36
_diffrn_reflns_number 32075
_diffrn_reflns_point_group_measured_fraction_full 1.000
_diffrn_reflns_point_group_measured_fraction_max 0.993
_diffrn_reflns_theta_full 25.242
_diffrn_reflns_theta_max 27.188
_diffrn_reflns_theta_min 1.358
_diffrn_source 'sealed X-ray tube, 12 x 0.4 mm long-fine focus'
_diffrn_source_current 40
_diffrn_source_power 2.000
_diffrn_source_voltage 50
_exptl_absorpt_coefficient_mu 0.924
_exptl_absorpt_correction_T_max 0.8115
_exptl_absorpt_correction_T_min 0.6194
_exptl_absorpt_correction_type none
_exptl_absorpt_process_details
;
STOE X-Red32, absorption correction by Gaussian integration, analogous to
P. Coppens, "The Evaluation of Absorption and Extinction in Single-Crystal
Structure Analysis", published in: F. R. Ahmed (Editor), "Crystallographic
Computing", Munksgaard, Copenhagen (1970), 255 - 270.
Afterwards scaling of reflection intensities was performed within STOE LANA.
J. Koziskova, F. Hahn, J. Richter, J. Kozisek, "Comparison of different
absorption corrections on the model structure of tetrakis(\m~2~-acetato)-
diaqua-di-copper(II)", Acta Chimica Slovaca, vol. 9, no. 2, 2016, pp. 136 - 140.
;
_exptl_crystal_colour 'clear dark green'
_exptl_crystal_colour_lustre clear
_exptl_crystal_colour_modifier dark
_exptl_crystal_colour_primary green
_exptl_crystal_density_diffrn 1.153
_exptl_crystal_density_method 'not measured'
_exptl_crystal_description block
_exptl_crystal_F_000 4528
_exptl_crystal_size_max 0.334
_exptl_crystal_size_mid 0.296
_exptl_crystal_size_min 0.239
_refine_diff_density_max 0.491
_refine_diff_density_min -0.283
_refine_diff_density_rms 0.055
_refine_ls_abs_structure_details
;
 Flack x determined using 5400 quotients [(I+)-(I-)]/[(I+)+(I-)]
 (Parsons, Flack and Wagner, Acta Cryst. B69 (2013) 249-259).
;
_refine_ls_abs_structure_Flack -0.018(4)
_refine_ls_extinction_method none
_refine_ls_goodness_of_fit_ref 1.026
_refine_ls_hydrogen_treatment constr
_refine_ls_matrix_type full
_refine_ls_number_parameters 812
_refine_ls_number_reflns 13515
_refine_ls_number_restraints 186
_refine_ls_restrained_S_all 1.035
_refine_ls_R_factor_all 0.0338
_refine_ls_R_factor_gt 0.0287
_refine_ls_shift/su_max 0.002
_refine_ls_shift/su_mean 0.000
_refine_ls_structure_factor_coef Fsqd
_refine_ls_weighting_details 'w=1/[\s^2^(Fo^2^)+(0.0355P)^2^+13.7177P] where P=(Fo^2^+2Fc^2^)/3'
_refine_ls_weighting_scheme calc
_refine_ls_wR_factor_gt 0.0665
_refine_ls_wR_factor_ref 0.0685
_reflns_d_resolution_high 0.811
_reflns_d_resolution_low 14.980
_reflns_Friedel_coverage 0.856
_reflns_Friedel_fraction_full 1.000
_reflns_Friedel_fraction_max 0.992
_reflns_limit_h_max 22
_reflns_limit_h_min -23
_reflns_limit_k_max 27
_reflns_limit_k_min 0
_reflns_limit_l_max 38
_reflns_limit_l_min 0
_reflns_number_gt 12463
_reflns_number_total 13515
_reflns_threshold_expression 'I > 2\s(I)'
_cod_data_source_file d3sc03746k2.cif
_cod_data_source_block ah141
_cod_depositor_comments 'Adding full bibliography for 1570572--1570581.cif.'
_cod_original_formula_sum 'C55.50 H100 Ce K Si4'
_cod_database_code 1570573
_shelx_shelxl_version_number 2018/3
_shelx_space_group_comment
;
The symmetry employed for this shelxl refinement is uniquely defined
by the following loop, which should always be used as a source of
symmetry information in preference to the above space-group names.
They are only intended as comments.
;
_shelx_estimated_absorpt_t_max 0.809
_shelx_estimated_absorpt_t_min 0.748
_olex2_refinement_description
;
1. Fixed Uiso
 At 1.2 times of:
  All C(H) groups, All C(H,H) groups
 At 1.5 times of:
  All C(H,H,H) groups
2. Rigid bond restraints
 C39B, C39A, C38, C40B, C40A
 with sigma for 1-2 distances of 0.01 and sigma for 1-3 distances of 0.01
3. Uiso/Uaniso restraints and constraints
C39B \\sim C39A \\sim C38 \\sim C40B \\sim C40A: within 2A with sigma of 0.04
and sigma for terminal atoms of 0.08 within 2A
C34A \\sim C32A \\sim C33A \\sim Si2B: within 2A with sigma of 0.01 and sigma
for terminal atoms of 0.02 within 2A
C51A \\sim C50B \\sim C52B \\sim Si4B: within 2A with sigma of 0.01 and sigma
for terminal atoms of 0.02 within 2A
C28A \\sim C26A \\sim C27A \\sim Si2B: within 2A with sigma of 0.01 and sigma
for terminal atoms of 0.02 within 2A
C51B \\sim C50A \\sim C52A \\sim Si4A: within 2A with sigma of 0.01 and sigma
for terminal atoms of 0.02 within 2A
Si4A \\sim C12: within 2A with sigma of 0.001 and sigma for terminal atoms of
0.002 within 2A
Si4B \\sim C12: within 2A with sigma of 0.001 and sigma for terminal atoms of
0.002 within 2A
Si2A \\sim C4: within 2A with sigma of 0.001 and sigma for terminal atoms of
0.002 within 2A
Si2B \\sim C4: within 2A with sigma of 0.001 and sigma for terminal atoms of
0.002 within 2A
C46B \\sim C44B \\sim C45B: within 2A with sigma of 0.001 and sigma for
terminal atoms of 0.002 within 2A
C54 \\sim C53: within 2A with sigma of 0.01 and sigma for terminal atoms of
0.02 within 2A
C54 \\sim C59 \\sim C58 \\sim C57 \\sim C56 \\sim C55: within 2A with sigma of
0.01 and sigma for terminal atoms of 0.02 within 2A
4. Others
 Fixed Sof: H38A(0.5) H38(0.5) C39A(0.5) H39A(0.5) H39B(0.5) H39C(0.5)
 C40A(0.5) H40A(0.5) H40B(0.5) H40C(0.5) C40B(0.5) H40D(0.5) H40E(0.5)
 H40F(0.5) C39B(0.5) H39D(0.5) H39E(0.5) H39F(0.5) Si4A(0.5) Si4B(0.5)
 C50B(0.5) H50B(0.5) C51A(0.5) H51A(0.5) H51B(0.5) H51C(0.5) C47B(0.5)
 H47B(0.5) C52B(0.5) H52A(0.5) H52B(0.5) H52C(0.5) C46B(0.5) H46A(0.5)
 H46B(0.5) H46C(0.5) C49B(0.5) H49A(0.5) H49B(0.5) H49C(0.5) C44B(0.5)
 H44B(0.5) C49A(0.5) H49D(0.5) H49E(0.5) H49F(0.5) C48B(0.5) H48A(0.5)
 H48B(0.5) H48C(0.5) C48A(0.5) H48D(0.5) H48E(0.5) H48F(0.5) C47A(0.5)
 H47A(0.5) C45B(0.5) H45A(0.5) H45B(0.5) H45C(0.5) C44A(0.5) H44A(0.5)
 C46A(0.5) H46D(0.5) H46E(0.5) H46F(0.5) C45A(0.5) H45D(0.5) H45E(0.5)
 H45F(0.5) C50A(0.5) H50A(0.5) C51B(0.5) H51D(0.5) H51E(0.5) H51F(0.5)
 C52A(0.5) H52D(0.5) H52E(0.5) H52F(0.5) Si2B(0.4) Si2A(0.6) C28B(0.6)
 H28A(0.6) H28B(0.6) H28C(0.6) C30B(0.6) H30A(0.6) H30B(0.6) H30C(0.6)
 C26B(0.6) H26B(0.6) C34B(0.6) H34A(0.6) H34B(0.6) H34C(0.6) C27B(0.6)
 H27A(0.6) H27B(0.6) H27C(0.6) C33B(0.6) H33A(0.6) H33B(0.6) H33C(0.6)
 C32B(0.6) H32B(0.6) C29B(0.6) H29B(0.6) C31B(0.6) H31A(0.6) H31B(0.6)
 H31C(0.6) C32A(0.4) H32A(0.4) C33A(0.4) H33D(0.4) H33E(0.4) H33F(0.4)
 C34A(0.4) H34D(0.4) H34E(0.4) H34F(0.4) C29A(0.4) H29A(0.4) C31A(0.4)
 H31D(0.4) H31E(0.4) H31F(0.4) C30A(0.4) H30D(0.4) H30E(0.4) H30F(0.4)
 C26A(0.4) H26A(0.4) C27A(0.4) H27D(0.4) H27E(0.4) H27F(0.4) C28A(0.4)
 H28D(0.4) H28E(0.4) H28F(0.4) C57(0.5) H57(0.5) C58(0.5) H58(0.5) C59(0.5)
 H59(0.5) C54(0.5) C55(0.5) H55(0.5) C56(0.5) H56(0.5) C53(0.5) H53A(0.5)
 H53B(0.5) H53C(0.5)
5.a Ternary CH refined with riding coordinates:
 C20(H20), C17(H17), C23(H23), C38(H38A), C38(H38), C35(H35), C41(H41),
 C50B(H50B), C47B(H47B), C44B(H44B), C47A(H47A), C44A(H44A), C50A(H50A),
 C26B(H26B), C32B(H32B), C29B(H29B), C32A(H32A), C29A(H29A), C26A(H26A)
5.b Aromatic/amide H refined with riding coordinates:
 C7(H7), C10(H10), C6(H6), C8(H8), C3(H3), C11(H11), C16(H16), C2(H2),
 C13(H13), C14(H14), C5(H5), C15(H15), C57(H57), C58(H58), C59(H59), C55(H55),
 C56(H56)
5.c Fitted hexagon refined as free rotating group:
 C57(C58,C59,C54,C55,C56)
5.d Idealised Me refined as rotating group:
 C21(H21A,H21B,H21C), C24(H24A,H24B,H24C), C18(H18A,H18B,H18C), C22(H22A,H22B,
 H22C), C43(H43A,H43B,H43C), C36(H36A,H36B,H36C), C19(H19A,H19B,H19C), C42(H42A,
 H42B,H42C), C37(H37A,H37B,H37C), C25(H25A,H25B,H25C), C39A(H39A,H39B,H39C),
 C40A(H40A,H40B,H40C), C40B(H40D,H40E,H40F), C39B(H39D,H39E,H39F), C51A(H51A,
 H51B,H51C), C52B(H52A,H52B,H52C), C46B(H46A,H46B,H46C), C49B(H49A,H49B,H49C),
 C49A(H49D,H49E,H49F), C48B(H48A,H48B,H48C), C48A(H48D,H48E,H48F), C45B(H45A,
 H45B,H45C), C46A(H46D,H46E,H46F), C45A(H45D,H45E,H45F), C51B(H51D,H51E,H51F),
 C52A(H52D,H52E,H52F), C28B(H28A,H28B,H28C), C30B(H30A,H30B,H30C), C34B(H34A,
 H34B,H34C), C27B(H27A,H27B,H27C), C33B(H33A,H33B,H33C), C31B(H31A,H31B,H31C),
 C33A(H33D,H33E,H33F), C34A(H34D,H34E,H34F), C31A(H31D,H31E,H31F), C30A(H30D,
 H30E,H30F), C27A(H27D,H27E,H27F), C28A(H28D,H28E,H28F), C53(H53A,H53B,H53C)
;
_smtbx_masks_void_probe_radius 1.2
_smtbx_masks_void_truncation_radius 1.2
_olex2_exptl_crystal_mounting_method 'The crystal was mounted on a MITIGEN holder in mineral oil'
_olex2_submission_special_instructions 'No special instructions were received'

loop_
_space_group_symop_operation_xyz
'x, y, z'
'-x, -y, z+1/2'
'-x, y, -z+1/2'
'x, -y, -z'
'x+1/2, y+1/2, z'
'-x+1/2, -y+1/2, z+1/2'
'-x+1/2, y+1/2, -z+1/2'
'x+1/2, -y+1/2, -z'

loop_
_atom_site_label
_atom_site_type_symbol
_atom_site_fract_x
_atom_site_fract_y
_atom_site_fract_z
_atom_site_U_iso_or_equiv
_atom_site_adp_type
_atom_site_occupancy
_atom_site_site_symmetry_order
_atom_site_calc_flag
_atom_site_refinement_flags_posn
_atom_site_refinement_flags_adp
_atom_site_refinement_flags_occupancy
_atom_site_disorder_assembly
_atom_site_disorder_group
Ce2 Ce 0.23921(2) 0.500000 0.500000 0.02352(7) Uani 1 2 d S T P D .
Ce1 Ce 0.500000 0.40369(2) 0.750000 0.02974(8) Uani 1 2 d S T P E .
K1 K 0.29186(6) 0.44859(6) 0.65080(3) 0.0517(3) Uani 1 1 d . . . . .
Si3 Si 0.31100(7) 0.64375(5) 0.58730(4) 0.0310(2) Uani 1 1 d . . . . .
Si1 Si 0.28406(6) 0.45865(5) 0.81092(4) 0.0301(2) Uani 1 1 d . . . . .
C7 C 0.4256(2) 0.48717(16) 0.70063(13) 0.0286(8) Uani 1 1 d . . . . .
H7 H 0.439084 0.527253 0.694238 0.034 Uiso 1 1 calc R U . . .
C10 C 0.2080(2) 0.55425(19) 0.58104(14) 0.0317(9) Uani 1 1 d . . . . .
H10 H 0.183527 0.590776 0.587382 0.038 Uiso 1 1 calc R U . . .
C6 C 0.4539(2) 0.4464(2) 0.66885(14) 0.0340(9) Uani 1 1 d . . . . .
H6 H 0.481754 0.465891 0.646329 0.041 Uiso 1 1 calc R U . . .
C8 C 0.3823(2) 0.48256(16) 0.73944(12) 0.0284(8) Uani 1 1 d . . . . .
H8 H 0.372329 0.520578 0.752117 0.034 Uiso 1 1 calc R U . . .
C3 C 0.3822(2) 0.3327(2) 0.72643(19) 0.0471(12) Uani 1 1 d . . . . .
H3 H 0.372286 0.292460 0.734511 0.057 Uiso 1 1 calc R U . . .
C20 C 0.1864(2) 0.4558(2) 0.78829(15) 0.0360(9) Uani 1 1 d . . . . .
H20 H 0.153090 0.466918 0.813507 0.043 Uiso 1 1 calc R U . . .
C11 C 0.1575(2) 0.5064(2) 0.57915(13) 0.0344(9) Uani 1 1 d . . . . .
H11 H 0.108679 0.519789 0.584658 0.041 Uiso 1 1 calc R U . . .
C16 C 0.3414(2) 0.52237(17) 0.56613(13) 0.0269(8) Uani 1 1 d . . . . .
H16 H 0.388173 0.541286 0.565089 0.032 Uiso 1 1 calc R U . . .
C2 C 0.3525(2) 0.37248(18) 0.75804(18) 0.0413(11) Uani 1 1 d . . . . .
H2 H 0.327653 0.351765 0.781223 0.050 Uiso 1 1 calc R U . . .
C13 C 0.2194(2) 0.40607(18) 0.56051(13) 0.0335(9) Uani 1 1 d . . . . .
H13 H 0.204162 0.365913 0.556168 0.040 Uiso 1 1 calc R U . . .
C17 C 0.3013(2) 0.53930(19) 0.82778(14) 0.0345(9) Uani 1 1 d . . . . .
H17 H 0.295315 0.563676 0.800074 0.041 Uiso 1 1 calc R U . . .
C12 C 0.1593(2) 0.4437(2) 0.57128(14) 0.0349(7) Uani 1 1 d . U . . .
C14 C 0.2959(3) 0.41274(19) 0.55458(14) 0.0337(9) Uani 1 1 d . . . . .
H14 H 0.319190 0.376175 0.546930 0.040 Uiso 1 1 calc R U . D .
C21 C 0.1730(2) 0.5014(3) 0.75124(17) 0.0503(10) Uani 1 1 d . . . . .
H21A H 0.192108 0.540411 0.760538 0.075 Uiso 1 1 calc R U . . .
H21B H 0.120128 0.504581 0.745415 0.075 Uiso 1 1 calc R U . . .
H21C H 0.198342 0.488524 0.724036 0.075 Uiso 1 1 calc R U . . .
C5 C 0.4510(2) 0.3845(2) 0.66239(17) 0.0413(10) Uani 1 1 d . . . . .
H5 H 0.473747 0.372955 0.635216 0.050 Uiso 1 1 calc R U . . .
C24 C 0.2171(3) 0.4079(3) 0.89002(19) 0.0608(15) Uani 1 1 d . . . . .
H24A H 0.221621 0.378575 0.914115 0.091 Uiso 1 1 calc R U . . .
H24B H 0.173372 0.398807 0.872104 0.091 Uiso 1 1 calc R U . . .
H24C H 0.212291 0.447995 0.902799 0.091 Uiso 1 1 calc R U . . .
C9 C 0.2845(2) 0.56331(17) 0.57620(13) 0.0277(8) Uani 1 1 d . . . . .
C15 C 0.3465(2) 0.46086(18) 0.55726(14) 0.0324(9) Uani 1 1 d . . . . .
H15 H 0.395695 0.448533 0.551743 0.039 Uiso 1 1 calc R U . D .
C23 C 0.2865(2) 0.4053(2) 0.86000(17) 0.0477(11) Uani 1 1 d . . . . .
H23 H 0.288724 0.364027 0.847325 0.057 Uiso 1 1 calc R U . . .
C18 C 0.2433(3) 0.5626(2) 0.86113(16) 0.0474(11) Uani 1 1 d . . . . .
H18A H 0.193955 0.556835 0.848700 0.071 Uiso 1 1 calc R U . . .
H18B H 0.251598 0.605235 0.866613 0.071 Uiso 1 1 calc R U . . .
H18C H 0.247578 0.540614 0.889262 0.071 Uiso 1 1 calc R U . . .
C4 C 0.4230(3) 0.3353(2) 0.68571(17) 0.0411(7) Uani 1 1 d . U . . .
C38 C 0.2622(3) 0.69533(19) 0.54452(15) 0.0443(10) Uani 1 1 d . U . . .
H38A H 0.248647 0.669033 0.518849 0.053 Uiso 0.5 1 calc R U P A -1
H38 H 0.283504 0.683914 0.514970 0.053 Uiso 0.5 1 calc R U P B -2
C1 C 0.3497(2) 0.43543(18) 0.76459(14) 0.0315(8) Uani 1 1 d . . . . .
C35 C 0.4131(3) 0.6594(2) 0.58267(19) 0.0468(12) Uani 1 1 d . . . . .
H35 H 0.417822 0.703233 0.588326 0.056 Uiso 1 1 calc R U . . .
C22 C 0.1626(3) 0.3933(2) 0.7728(2) 0.0606(15) Uani 1 1 d . . . . .
H22A H 0.194537 0.380152 0.748346 0.091 Uiso 1 1 calc R U . . .
H22B H 0.111519 0.394651 0.762454 0.091 Uiso 1 1 calc R U . . .
H22C H 0.166713 0.365174 0.797732 0.091 Uiso 1 1 calc R U . . .
C41 C 0.2753(3) 0.6650(2) 0.64472(16) 0.0492(13) Uani 1 1 d . . . . .
H41 H 0.221140 0.671333 0.641332 0.059 Uiso 1 1 calc R U . . .
C43 C 0.2844(5) 0.6169(3) 0.67934(18) 0.077(2) Uani 1 1 d . . . . .
H43A H 0.336383 0.605498 0.681280 0.115 Uiso 1 1 calc R U . . .
H43B H 0.255010 0.581997 0.670910 0.115 Uiso 1 1 calc R U . . .
H43C H 0.267799 0.631852 0.708351 0.115 Uiso 1 1 calc R U . . .
C36 C 0.4614(3) 0.6303(3) 0.6181(2) 0.0635(16) Uani 1 1 d . . . . .
H36A H 0.462019 0.586975 0.613574 0.095 Uiso 1 1 calc R U . . .
H36B H 0.441661 0.639319 0.647746 0.095 Uiso 1 1 calc R U . . .
H36C H 0.511638 0.645933 0.615731 0.095 Uiso 1 1 calc R U . . .
C19 C 0.3783(3) 0.5529(2) 0.84557(16) 0.0460(11) Uani 1 1 d . . . . .
H19A H 0.383604 0.536087 0.875577 0.069 Uiso 1 1 calc R U . . .
H19B H 0.385596 0.596218 0.846768 0.069 Uiso 1 1 calc R U . . .
H19C H 0.415165 0.535073 0.825757 0.069 Uiso 1 1 calc R U . . .
C42 C 0.3068(4) 0.7242(2) 0.6621(2) 0.0699(18) Uani 1 1 d . . . . .
H42A H 0.275698 0.739212 0.686309 0.105 Uiso 1 1 calc R U . . .
H42B H 0.307848 0.753460 0.637774 0.105 Uiso 1 1 calc R U . . .
H42C H 0.356829 0.717711 0.673188 0.105 Uiso 1 1 calc R U . . .
C37 C 0.4457(3) 0.6503(3) 0.5364(2) 0.0720(19) Uani 1 1 d . . . . .
H37A H 0.493912 0.669749 0.534771 0.108 Uiso 1 1 calc R U . . .
H37B H 0.412810 0.667919 0.514036 0.108 Uiso 1 1 calc R U . . .
H37C H 0.451195 0.607524 0.530535 0.108 Uiso 1 1 calc R U . . .
C25 C 0.3550(3) 0.4129(4) 0.8895(2) 0.080(2) Uani 1 1 d . . . . .
H25A H 0.352949 0.451584 0.904672 0.121 Uiso 1 1 calc R U . . .
H25B H 0.399320 0.411016 0.870903 0.121 Uiso 1 1 calc R U . . .
H25C H 0.356548 0.380817 0.911740 0.121 Uiso 1 1 calc R U . . .
C39A C 0.3046(7) 0.7459(5) 0.5249(4) 0.053(3) Uani 0.5 1 d . U P C -1
H39A H 0.327632 0.769068 0.548825 0.080 Uiso 0.5 1 calc R U P C -1
H39B H 0.271219 0.771696 0.507894 0.080 Uiso 0.5 1 calc R U P C -1
H39C H 0.342746 0.730207 0.504983 0.080 Uiso 0.5 1 calc R U P C -1
C40A C 0.1875(5) 0.7215(4) 0.5626(4) 0.046(2) Uani 0.5 1 d . U P C -1
H40A H 0.197732 0.752737 0.584568 0.069 Uiso 0.5 1 calc R U P C -1
H40B H 0.158886 0.689508 0.576588 0.069 Uiso 0.5 1 calc R U P C -1
H40C H 0.159377 0.738478 0.537721 0.069 Uiso 0.5 1 calc R U P C -1
C40B C 0.1855(7) 0.6918(6) 0.5386(4) 0.060(3) Uani 0.5 1 d . U P C -2
H40D H 0.160767 0.700729 0.566826 0.089 Uiso 0.5 1 calc R U P C -2
H40E H 0.172238 0.651460 0.528800 0.089 Uiso 0.5 1 calc R U P C -2
H40F H 0.170126 0.720781 0.515913 0.089 Uiso 0.5 1 calc R U P C -2
C39B C 0.2879(8) 0.7624(5) 0.5522(6) 0.070(4) Uani 0.5 1 d . U P C -2
H39D H 0.341801 0.764118 0.552528 0.105 Uiso 0.5 1 calc R U P C -2
H39E H 0.268781 0.776739 0.580824 0.105 Uiso 0.5 1 calc R U P C -2
H39F H 0.269061 0.787540 0.528065 0.105 Uiso 0.5 1 calc R U P C -2
Si4A Si 0.0760(2) 0.39741(19) 0.58305(16) 0.0362(8) Uani 0.5 1 d . U P D -1
Si4B Si 0.0591(2) 0.41285(19) 0.57566(15) 0.0331(7) Uani 0.5 1 d . U P D -2
C50B C 0.0049(15) 0.4399(8) 0.6160(8) 0.040(3) Uani 0.5 1 d . U P D -2
H50B H -0.030452 0.407985 0.625178 0.047 Uiso 0.5 1 calc R U P D -2
C51A C -0.0364(12) 0.5127(8) 0.5987(8) 0.074(6) Uani 0.5 1 d . U P D -1
H51A H -0.002070 0.545948 0.602939 0.111 Uiso 0.5 1 calc R U P D -1
H51B H -0.082267 0.521027 0.614729 0.111 Uiso 0.5 1 calc R U P D -1
H51C H -0.046968 0.508020 0.566808 0.111 Uiso 0.5 1 calc R U P D -1
C47B C 0.0132(4) 0.4085(4) 0.5204(3) 0.0226(15) Uani 0.5 1 d . . P D -2
H47B H 0.012346 0.450217 0.508570 0.027 Uiso 0.5 1 calc R U P D -2
C52B C 0.0278(19) 0.4757(11) 0.6581(10) 0.067(6) Uani 0.5 1 d . U P D -2
H52A H 0.069595 0.501581 0.650856 0.101 Uiso 0.5 1 calc R U P D -2
H52B H 0.041892 0.447929 0.681850 0.101 Uiso 0.5 1 calc R U P D -2
H52C H -0.013695 0.500216 0.668137 0.101 Uiso 0.5 1 calc R U P D -2
C46B C 0.0018(7) 0.3111(5) 0.6261(4) 0.060(2) Uani 0.5 1 d . U P D -2
H46A H -0.007482 0.336222 0.652305 0.090 Uiso 0.5 1 calc R U P D -2
H46B H 0.010555 0.269901 0.635719 0.090 Uiso 0.5 1 calc R U P D -2
H46C H -0.041001 0.312355 0.606283 0.090 Uiso 0.5 1 calc R U P D -2
C49B C -0.0670(5) 0.3877(5) 0.5210(3) 0.040(2) Uani 0.5 1 d . . P D -2
H49A H -0.069114 0.345693 0.530165 0.060 Uiso 0.5 1 calc R U P D -2
H49B H -0.088165 0.391921 0.491140 0.060 Uiso 0.5 1 calc R U P D -2
H49C H -0.094993 0.412072 0.542178 0.060 Uiso 0.5 1 calc R U P D -2
C44B C 0.0697(7) 0.3345(7) 0.6012(5) 0.060(2) Uani 0.5 1 d . U P D -2
H44B H 0.110451 0.336975 0.623541 0.072 Uiso 0.5 1 calc R U P D -2
C49A C -0.0435(8) 0.3384(8) 0.5397(5) 0.092(6) Uani 0.5 1 d . . P D -1
H49D H -0.043510 0.319029 0.569040 0.138 Uiso 0.5 1 calc R U P D -1
H49E H -0.053528 0.308599 0.516590 0.138 Uiso 0.5 1 calc R U P D -1
H49F H -0.081557 0.369349 0.538972 0.138 Uiso 0.5 1 calc R U P D -1
C48B C 0.0566(6) 0.3715(6) 0.4860(4) 0.048(3) Uani 0.5 1 d . . P D -2
H48A H 0.108447 0.383514 0.486612 0.072 Uiso 0.5 1 calc R U P D -2
H48B H 0.036373 0.378510 0.456183 0.072 Uiso 0.5 1 calc R U P D -2
H48C H 0.052606 0.329019 0.493402 0.072 Uiso 0.5 1 calc R U P D -2
C48A C 0.0292(8) 0.4065(7) 0.4941(6) 0.071(4) Uani 0.5 1 d . . P D -1
H48D H -0.011933 0.434154 0.498341 0.106 Uiso 0.5 1 calc R U P D -1
H48E H 0.021151 0.383057 0.466879 0.106 Uiso 0.5 1 calc R U P D -1
H48F H 0.075122 0.429099 0.491285 0.106 Uiso 0.5 1 calc R U P D -1
C47A C 0.0339(7) 0.3677(7) 0.5311(4) 0.065(3) Uani 0.5 1 d . . P D -1
H47A H 0.066686 0.334208 0.521332 0.078 Uiso 0.5 1 calc R U P D -1
C45B C 0.0900(7) 0.2804(5) 0.5678(5) 0.063(2) Uani 0.5 1 d . U P D -2
H45A H 0.050789 0.275901 0.545597 0.095 Uiso 0.5 1 calc R U P D -2
H45B H 0.094936 0.243306 0.584837 0.095 Uiso 0.5 1 calc R U P D -2
H45C H 0.136500 0.289258 0.552653 0.095 Uiso 0.5 1 calc R U P D -2
C44A C 0.0999(9) 0.3288(6) 0.6200(6) 0.075(4) Uani 0.5 1 d . . P D -1
H44A H 0.054022 0.320201 0.637286 0.090 Uiso 0.5 1 calc R U P D -1
C46A C 0.1200(10) 0.2708(6) 0.5985(5) 0.081(4) Uani 0.5 1 d . . P D -1
H46D H 0.161996 0.276942 0.578497 0.122 Uiso 0.5 1 calc R U P D -1
H46E H 0.078012 0.255817 0.581334 0.122 Uiso 0.5 1 calc R U P D -1
H46F H 0.133244 0.241730 0.621546 0.122 Uiso 0.5 1 calc R U P D -1
C45A C 0.1552(12) 0.3449(6) 0.6536(4) 0.102(7) Uani 0.5 1 d . . P D -1
H45D H 0.199011 0.360897 0.638772 0.154 Uiso 0.5 1 calc R U P D -1
H45E H 0.168776 0.309297 0.670823 0.154 Uiso 0.5 1 calc R U P D -1
H45F H 0.134871 0.375126 0.673758 0.154 Uiso 0.5 1 calc R U P D -1
C50A C -0.0043(14) 0.4589(8) 0.6155(9) 0.053(5) Uani 0.5 1 d . U P D -1
H50A H -0.048256 0.432598 0.619601 0.064 Uiso 0.5 1 calc R U P D -1
C51B C -0.0387(10) 0.4906(9) 0.5929(6) 0.060(5) Uani 0.5 1 d . U P D -2
H51D H -0.005477 0.523883 0.586211 0.090 Uiso 0.5 1 calc R U P D -2
H51E H -0.078018 0.504452 0.612753 0.090 Uiso 0.5 1 calc R U P D -2
H51F H -0.060276 0.475600 0.565124 0.090 Uiso 0.5 1 calc R U P D -2
C52A C 0.034(2) 0.4561(11) 0.6643(10) 0.062(6) Uani 0.5 1 d . U P D -1
H52D H 0.048596 0.414871 0.670984 0.092 Uiso 0.5 1 calc R U P D -1
H52E H -0.000405 0.470239 0.686986 0.092 Uiso 0.5 1 calc R U P D -1
H52F H 0.078195 0.481602 0.664477 0.092 Uiso 0.5 1 calc R U P D -1
Si2B Si 0.4320(4) 0.2532(3) 0.66657(19) 0.0412(9) Uani 0.4 1 d . U P E -1
Si2A Si 0.4337(3) 0.26312(18) 0.65191(12) 0.0396(7) Uani 0.6 1 d . U P E -2
C28B C 0.5200(7) 0.2904(5) 0.5704(4) 0.057(3) Uani 0.6 1 d . . P E -2
H28A H 0.476952 0.276295 0.553841 0.085 Uiso 0.6 1 calc R U P E -2
H28B H 0.564728 0.281869 0.553270 0.085 Uiso 0.6 1 calc R U P E -2
H28C H 0.515969 0.333582 0.575249 0.085 Uiso 0.6 1 calc R U P E -2
C30B C 0.3620(8) 0.1937(5) 0.5860(4) 0.057(3) Uani 0.6 1 d . . P E -2
H30A H 0.410472 0.189082 0.572094 0.085 Uiso 0.6 1 calc R U P E -2
H30B H 0.323752 0.191636 0.563055 0.085 Uiso 0.6 1 calc R U P E -2
H30C H 0.354425 0.161558 0.607756 0.085 Uiso 0.6 1 calc R U P E -2
C26B C 0.5239(5) 0.2587(4) 0.6152(3) 0.050(2) Uani 0.6 1 d . . P E -2
H26B H 0.530140 0.215444 0.607875 0.060 Uiso 0.6 1 calc R U P E -2
C34B C 0.3606(11) 0.1779(7) 0.7108(5) 0.092(7) Uani 0.6 1 d . . P E -2
H34A H 0.327356 0.212316 0.711020 0.139 Uiso 0.6 1 calc R U P E -2
H34B H 0.365354 0.162052 0.741162 0.139 Uiso 0.6 1 calc R U P E -2
H34C H 0.340758 0.146877 0.691183 0.139 Uiso 0.6 1 calc R U P E -2
C27B C 0.5910(5) 0.2749(5) 0.6456(5) 0.065(3) Uani 0.6 1 d . . P E -2
H27A H 0.584524 0.315387 0.657474 0.097 Uiso 0.6 1 calc R U P E -2
H27B H 0.636380 0.273160 0.628051 0.097 Uiso 0.6 1 calc R U P E -2
H27C H 0.593954 0.246467 0.670356 0.097 Uiso 0.6 1 calc R U P E -2
C33B C 0.4870(8) 0.1455(4) 0.6753(5) 0.083(4) Uani 0.6 1 d . . P E -2
H33A H 0.538584 0.156762 0.670741 0.124 Uiso 0.6 1 calc R U P E -2
H33B H 0.465962 0.131937 0.646930 0.124 Uiso 0.6 1 calc R U P E -2
H33C H 0.484150 0.113228 0.697247 0.124 Uiso 0.6 1 calc R U P E -2
C32B C 0.4440(6) 0.1993(4) 0.6921(3) 0.060(3) Uani 0.6 1 d . . P E -2
H32B H 0.471525 0.215161 0.718478 0.072 Uiso 0.6 1 calc R U P E -2
C29B C 0.3581(5) 0.2533(4) 0.6094(3) 0.053(2) Uani 0.6 1 d . . P E -2
H29B H 0.364321 0.285113 0.586314 0.063 Uiso 0.6 1 calc R U P E -2
C31B C 0.2802(6) 0.2616(5) 0.6308(4) 0.070(3) Uani 0.6 1 d . . P E -2
H31A H 0.274404 0.233689 0.655694 0.105 Uiso 0.6 1 calc R U P E -2
H31B H 0.242274 0.253648 0.608291 0.105 Uiso 0.6 1 calc R U P E -2
H31C H 0.275066 0.302635 0.641678 0.105 Uiso 0.6 1 calc R U P E -2
C32A C 0.3624(8) 0.1979(7) 0.6887(6) 0.058(3) Uani 0.4 1 d . U P E -1
H32A H 0.363017 0.165161 0.666001 0.070 Uiso 0.4 1 calc R U P E -1
C33A C 0.3829(11) 0.1670(8) 0.7308(7) 0.070(6) Uani 0.4 1 d . U P E -1
H33D H 0.436525 0.163089 0.732446 0.104 Uiso 0.4 1 calc R U P E -1
H33E H 0.360332 0.127301 0.731451 0.104 Uiso 0.4 1 calc R U P E -1
H33F H 0.365331 0.190388 0.756330 0.104 Uiso 0.4 1 calc R U P E -1
C34A C 0.2829(8) 0.2171(8) 0.6897(7) 0.089(6) Uani 0.4 1 d . U P E -1
H34D H 0.272329 0.236649 0.718253 0.134 Uiso 0.4 1 calc R U P E -1
H34E H 0.251160 0.181959 0.686389 0.134 Uiso 0.4 1 calc R U P E -1
H34F H 0.273476 0.245024 0.665253 0.134 Uiso 0.4 1 calc R U P E -1
C29A C 0.5243(8) 0.2192(5) 0.6795(3) 0.044(3) Uani 0.4 1 d . . P E -1
H29A H 0.523552 0.211478 0.712368 0.053 Uiso 0.4 1 calc R U P E -1
C31A C 0.5371(9) 0.1579(6) 0.6581(6) 0.056(4) Uani 0.4 1 d . . P E -1
H31D H 0.496755 0.131012 0.666220 0.084 Uiso 0.4 1 calc R U P E -1
H31E H 0.583776 0.141353 0.668780 0.084 Uiso 0.4 1 calc R U P E -1
H31F H 0.538915 0.162268 0.625594 0.084 Uiso 0.4 1 calc R U P E -1
C30A C 0.5894(8) 0.2575(7) 0.6721(4) 0.044(3) Uani 0.4 1 d . . P E -1
H30D H 0.595010 0.265234 0.640078 0.067 Uiso 0.4 1 calc R U P E -1
H30E H 0.633489 0.237237 0.683290 0.067 Uiso 0.4 1 calc R U P E -1
H30F H 0.582941 0.295419 0.687898 0.067 Uiso 0.4 1 calc R U P E -1
C26A C 0.4161(7) 0.2656(6) 0.6026(4) 0.048(3) Uani 0.4 1 d . U P E -1
H26A H 0.385067 0.302325 0.600142 0.058 Uiso 0.4 1 calc R U P E -1
C27A C 0.4832(11) 0.2779(8) 0.5766(5) 0.058(4) Uani 0.4 1 d . U P E -1
H27D H 0.510734 0.310484 0.590702 0.087 Uiso 0.4 1 calc R U P E -1
H27E H 0.469555 0.289547 0.546194 0.087 Uiso 0.4 1 calc R U P E -1
H27F H 0.513891 0.241995 0.575603 0.087 Uiso 0.4 1 calc R U P E -1
C28A C 0.3780(14) 0.2188(10) 0.5754(8) 0.086(6) Uani 0.4 1 d . U P E -1
H28D H 0.392281 0.222959 0.544052 0.129 Uiso 0.4 1 calc R U P E -1
H28E H 0.324594 0.223701 0.578183 0.129 Uiso 0.4 1 calc R U P E -1
H28F H 0.392120 0.179117 0.586198 0.129 Uiso 0.4 1 calc R U P E -1
C57 C 0.0716(4) 0.1912(4) 0.7320(4) 0.061(3) Uani 0.5 1 d G U P F -1
H57 H 0.118837 0.182939 0.719968 0.073 Uiso 0.5 1 calc R U P F -1
C58 C 0.0502(4) 0.2499(3) 0.7397(5) 0.071(4) Uani 0.5 1 d G U P F -1
H58 H 0.082839 0.281738 0.732948 0.085 Uiso 0.5 1 calc R U P F -1
C59 C -0.0190(5) 0.2620(3) 0.7573(5) 0.064(4) Uani 0.5 1 d G U P F -1
H59 H -0.033588 0.302064 0.762598 0.077 Uiso 0.5 1 calc R U P F -1
C54 C -0.0668(4) 0.2153(3) 0.7672(4) 0.054(3) Uani 0.5 1 d G U P F -1
C55 C -0.0454(5) 0.1567(3) 0.7595(6) 0.045(3) Uani 0.5 1 d G U P F -1
H55 H -0.078023 0.124794 0.766290 0.054 Uiso 0.5 1 calc R U P F -1
C56 C 0.0238(6) 0.1446(3) 0.7419(6) 0.054(4) Uani 0.5 1 d G U P F -1
H56 H 0.038405 0.104466 0.736639 0.065 Uiso 0.5 1 calc R U P F -1
C53 C -0.1382(10) 0.2214(11) 0.7886(6) 0.120(6) Uani 0.5 1 d . U P F -1
H53A H -0.132426 0.218125 0.820959 0.179 Uiso 0.5 1 calc R U P F -1
H53B H -0.171065 0.189813 0.777914 0.179 Uiso 0.5 1 calc R U P F -1
H53C H -0.159256 0.260489 0.781174 0.179 Uiso 0.5 1 calc R U P F -1

loop_
_atom_site_aniso_label
_atom_site_aniso_U_11
_atom_site_aniso_U_22
_atom_site_aniso_U_33
_atom_site_aniso_U_23
_atom_site_aniso_U_13
_atom_site_aniso_U_12
Ce2 0.02303(13) 0.02182(13) 0.02571(12) -0.00117(12) 0.000 0.000
Ce1 0.02267(14) 0.02349(14) 0.04306(17) 0.000 -0.00001(13) 0.000
K1 0.0345(5) 0.0811(8) 0.0394(5) -0.0202(5) 0.0014(4) -0.0114(5)
Si3 0.0324(6) 0.0227(5) 0.0379(6) -0.0047(4) -0.0003(5) -0.0067(5)
Si1 0.0243(5) 0.0286(5) 0.0375(6) 0.0033(4) 0.0031(4) -0.0007(4)
C7 0.0268(18) 0.023(2) 0.036(2) -0.0011(14) -0.0009(15) -0.0003(14)
C10 0.030(2) 0.028(2) 0.037(2) -0.0111(16) 0.0040(17) -0.0032(16)
C6 0.024(2) 0.042(2) 0.036(2) -0.0075(18) -0.0015(16) 0.0001(17)
C8 0.0246(17) 0.0270(19) 0.034(2) -0.0039(14) 0.0002(15) 0.0019(13)
C3 0.027(2) 0.026(2) 0.089(4) -0.015(2) 0.004(2) -0.0046(17)
C20 0.027(2) 0.036(2) 0.045(2) -0.0055(18) 0.0051(18) -0.0022(18)
C11 0.0279(19) 0.038(2) 0.037(2) -0.0099(19) 0.0088(15) -0.0077(19)
C16 0.0243(18) 0.0280(19) 0.0285(19) -0.0013(14) -0.0033(15) -0.0041(15)
C2 0.0245(19) 0.0249(19) 0.074(4) -0.003(2) 0.008(2) -0.0026(15)
C13 0.047(2) 0.0234(18) 0.0300(18) 0.0021(16) -0.0062(17) -0.0107(18)
C17 0.037(2) 0.035(2) 0.032(2) -0.0035(17) 0.0026(17) -0.0046(18)
C12 0.0349(16) 0.0373(17) 0.0324(14) -0.0020(12) 0.0017(12) -0.0165(12)
C14 0.046(2) 0.026(2) 0.029(2) -0.0005(16) -0.0101(18) 0.0028(18)
C21 0.039(2) 0.065(3) 0.047(2) -0.001(4) -0.006(2) 0.008(2)
C5 0.029(2) 0.041(2) 0.053(3) -0.018(2) -0.0051(19) 0.0032(18)
C24 0.047(3) 0.073(4) 0.062(3) 0.036(3) 0.014(2) -0.002(3)
C9 0.030(2) 0.0253(19) 0.0274(19) -0.0020(15) 0.0029(15) -0.0050(15)
C15 0.032(2) 0.029(2) 0.036(2) -0.0029(17) -0.0056(17) 0.0053(16)
C23 0.033(2) 0.046(3) 0.064(3) 0.023(2) 0.007(2) -0.002(2)
C18 0.051(3) 0.046(3) 0.045(2) -0.008(2) 0.009(2) -0.004(2)
C4 0.0423(12) 0.0276(14) 0.053(2) -0.0116(13) -0.0035(16) -0.0024(12)
C38 0.057(3) 0.031(2) 0.046(2) -0.0031(18) 0.001(2) -0.002(2)
C1 0.0248(19) 0.0261(19) 0.044(2) -0.0010(16) -0.0002(16) -0.0004(15)
C35 0.031(2) 0.035(2) 0.075(4) 0.006(2) -0.011(2) -0.0098(19)
C22 0.040(3) 0.052(3) 0.090(4) -0.024(3) -0.003(3) -0.012(2)
C41 0.070(4) 0.035(2) 0.042(2) -0.0099(19) -0.004(2) -0.001(2)
C43 0.142(7) 0.051(3) 0.037(3) -0.002(2) 0.008(3) 0.012(4)
C36 0.051(3) 0.056(3) 0.084(4) 0.004(3) -0.027(3) -0.006(3)
C19 0.044(3) 0.050(3) 0.044(3) -0.006(2) 0.002(2) -0.011(2)
C42 0.104(5) 0.044(3) 0.062(4) -0.023(3) -0.022(4) -0.003(3)
C37 0.042(3) 0.082(5) 0.092(5) 0.034(4) 0.014(3) -0.013(3)
C25 0.040(3) 0.119(6) 0.082(4) 0.065(4) -0.003(3) -0.005(3)
C39A 0.054(6) 0.046(6) 0.060(7) 0.016(5) 0.014(6) 0.010(5)
C40A 0.037(5) 0.035(5) 0.065(7) -0.012(5) -0.005(4) -0.002(4)
C40B 0.065(7) 0.052(7) 0.062(7) 0.000(6) -0.010(6) 0.007(5)
C39B 0.076(9) 0.032(5) 0.102(11) 0.014(7) -0.011(8) -0.009(6)
Si4A 0.0374(18) 0.0375(19) 0.0336(15) -0.0041(13) 0.0039(12) -0.0177(13)
Si4B 0.0311(17) 0.0367(18) 0.0316(14) 0.0008(12) -0.0005(11) -0.0151(12)
C50B 0.038(7) 0.043(8) 0.037(5) -0.010(6) 0.012(5) -0.011(6)
C51A 0.049(8) 0.065(10) 0.109(12) -0.064(9) 0.037(8) -0.020(7)
C47B 0.029(4) 0.022(4) 0.017(3) -0.002(3) -0.003(3) -0.004(3)
C52B 0.072(10) 0.087(17) 0.043(10) -0.018(11) 0.019(8) -0.033(12)
C46B 0.048(4) 0.056(4) 0.076(5) 0.023(4) -0.008(4) -0.028(4)
C49B 0.023(4) 0.057(6) 0.040(5) -0.009(4) -0.001(4) -0.008(4)
C44B 0.047(4) 0.058(4) 0.075(5) 0.024(4) -0.013(4) -0.026(4)
C49A 0.085(10) 0.125(13) 0.067(9) -0.041(9) 0.018(7) -0.072(10)
C48B 0.030(5) 0.058(7) 0.056(6) -0.029(5) -0.001(4) 0.004(5)
C48A 0.060(8) 0.081(10) 0.072(10) 0.026(9) -0.025(8) -0.039(7)
C47A 0.055(7) 0.077(9) 0.062(7) -0.011(7) 0.004(6) -0.034(7)
C45B 0.051(4) 0.060(4) 0.078(5) 0.022(4) -0.013(4) -0.024(4)
C44A 0.082(10) 0.033(6) 0.111(13) 0.025(7) 0.033(9) -0.017(6)
C46A 0.118(13) 0.051(7) 0.075(9) 0.004(7) -0.002(9) -0.020(8)
C45A 0.21(2) 0.050(8) 0.046(7) 0.013(5) 0.031(10) -0.021(10)
C50A 0.034(9) 0.068(13) 0.057(8) -0.031(10) 0.018(7) -0.024(10)
C51B 0.027(6) 0.092(14) 0.061(8) -0.035(10) 0.010(5) -0.010(9)
C52A 0.093(12) 0.056(11) 0.036(8) -0.004(8) 0.010(7) -0.034(10)
Si2B 0.0420(13) 0.0293(18) 0.052(2) -0.0155(16) -0.0012(19) -0.0038(14)
Si2A 0.0452(11) 0.0226(13) 0.051(2) -0.0059(12) -0.0057(16) -0.0022(10)
C28B 0.074(8) 0.051(6) 0.044(6) -0.010(4) 0.015(5) -0.006(5)
C30B 0.083(9) 0.049(6) 0.038(5) -0.005(4) 0.000(5) -0.017(6)
C26B 0.047(5) 0.041(4) 0.064(6) -0.014(4) 0.012(4) 0.001(4)
C34B 0.157(18) 0.056(9) 0.064(9) 0.015(7) -0.022(9) -0.048(9)
C27B 0.036(5) 0.046(6) 0.112(10) -0.036(6) -0.003(6) 0.006(4)
C33B 0.086(10) 0.031(5) 0.131(11) 0.004(6) -0.011(8) 0.010(6)
C32B 0.091(8) 0.034(4) 0.057(5) -0.001(4) -0.007(5) 0.004(5)
C29B 0.057(6) 0.049(5) 0.051(5) 0.001(4) 0.000(4) -0.006(4)
C31B 0.051(6) 0.070(6) 0.088(8) -0.002(6) -0.021(5) -0.008(5)
C32A 0.050(6) 0.044(7) 0.081(8) -0.044(6) 0.025(6) -0.021(6)
C33A 0.061(10) 0.030(7) 0.117(15) -0.024(9) 0.042(10) -0.016(7)
C34A 0.046(8) 0.093(11) 0.129(13) -0.080(10) 0.033(8) -0.032(8)
C29A 0.085(9) 0.026(5) 0.021(5) -0.009(4) -0.003(5) 0.022(6)
C31A 0.067(10) 0.030(6) 0.071(10) -0.010(6) 0.012(8) 0.005(6)
C30A 0.053(8) 0.063(9) 0.018(5) -0.006(5) -0.006(5) 0.012(6)
C26A 0.033(5) 0.061(6) 0.052(6) -0.027(5) -0.016(5) -0.001(5)
C27A 0.085(12) 0.056(9) 0.032(7) -0.012(6) 0.013(8) -0.004(9)
C28A 0.088(14) 0.085(15) 0.085(15) -0.035(12) -0.012(11) -0.017(12)
C57 0.052(6) 0.066(8) 0.063(6) -0.010(7) 0.005(5) 0.003(6)
C58 0.075(9) 0.052(7) 0.087(8) 0.009(7) 0.009(8) -0.009(6)
C59 0.071(10) 0.037(4) 0.084(8) -0.005(5) 0.018(8) -0.007(4)
C54 0.059(6) 0.045(6) 0.060(6) -0.005(6) 0.005(5) -0.002(5)
C55 0.055(7) 0.032(5) 0.049(6) -0.004(5) 0.012(6) -0.001(5)
C56 0.055(8) 0.052(6) 0.054(7) 0.003(6) -0.002(6) -0.007(5)
C53 0.088(11) 0.186(17) 0.086(11) -0.019(12) 0.016(9) 0.034(12)

loop_
_atom_type_symbol
_atom_type_description
_atom_type_scat_dispersion_real
_atom_type_scat_dispersion_imag
_atom_type_scat_source
C C 0.0033 0.0016 'International Tables Vol C Tables 4.2.6.8 and 6.1.1.4'
H H 0.0000 0.0000 'International Tables Vol C Tables 4.2.6.8 and 6.1.1.4'
Ce Ce -0.2486 2.6331 'International Tables Vol C Tables 4.2.6.8 and 6.1.1.4'
K K 0.2009 0.2494 'International Tables Vol C Tables 4.2.6.8 and 6.1.1.4'
Si Si 0.0817 0.0704 'International Tables Vol C Tables 4.2.6.8 and 6.1.1.4'

loop_
_exptl_crystal_face_index_h
_exptl_crystal_face_index_k
_exptl_crystal_face_index_l
_exptl_crystal_face_perp_dist
3 -5 1 0.0900
-3 7 0 0.1490
-4 -1 -4 0.1560
2 5 3 0.1600
-2 -1 8 0.1540
3 2 -7 0.1800
-1 -1 -6 0.1850

loop_
_geom_angle_atom_site_label_1
_geom_angle_atom_site_label_2
_geom_angle_atom_site_label_3
_geom_angle
_geom_angle_site_symmetry_1
_geom_angle_site_symmetry_3
_geom_angle_publ_flag
Ce2 Ce2 C10 0(10) 4_566 4_566 ?
Ce2 Ce2 C10 0(10) 4_566 . ?
Ce2 Ce2 C11 0(10) 4_566 4_566 ?
Ce2 Ce2 C11 0(10) 4_566 . ?
Ce2 Ce2 C16 0(10) 4_566 4_566 ?
Ce2 Ce2 C16 0(10) 4_566 . ?
Ce2 Ce2 C13 0(10) 4_566 . ?
Ce2 Ce2 C13 0(10) 4_566 4_566 ?
Ce2 Ce2 C12 0(10) 4_566 4_566 ?
Ce2 Ce2 C12 0(10) 4_566 . ?
Ce2 Ce2 C14 0(10) 4_566 4_566 ?
Ce2 Ce2 C14 0(10) 4_566 . ?
Ce2 Ce2 C9 0(10) 4_566 4_566 ?
Ce2 Ce2 C9 0(10) 4_566 . ?
Ce2 Ce2 C15 0(10) 4_566 . ?
Ce2 Ce2 C15 0(10) 4_566 4_566 ?
C10 Ce2 C10 156.38(18) 4_566 . ?
C10 Ce2 C11 29.30(12) . . ?
C10 Ce2 C11 29.30(12) 4_566 4_566 ?
C10 Ce2 C11 130.93(12) . 4_566 ?
C10 Ce2 C11 130.93(12) 4_566 . ?
C10 Ce2 C13 102.24(12) 4_566 . ?
C10 Ce2 C13 102.24(12) . 4_566 ?
C10 Ce2 C13 74.65(12) . . ?
C10 Ce2 C13 74.65(12) 4_566 4_566 ?
C10 Ce2 C12 55.79(12) 4_566 4_566 ?
C10 Ce2 C12 110.83(13) . 4_566 ?
C10 Ce2 C12 55.79(12) . . ?
C10 Ce2 C12 110.83(13) 4_566 . ?
C10 Ce2 C9 29.30(12) . . ?
C10 Ce2 C9 172.71(13) . 4_566 ?
C10 Ce2 C9 29.30(12) 4_566 4_566 ?
C10 Ce2 C9 172.71(13) 4_566 . ?
C11 Ce2 C11 115.99(17) 4_566 . ?
C11 Ce2 C12 29.03(13) . . ?
C11 Ce2 C12 29.03(13) 4_566 4_566 ?
C11 Ce2 C12 109.82(12) 4_566 . ?
C11 Ce2 C12 109.83(12) . 4_566 ?
C11 Ce2 C9 150.33(12) . 4_566 ?
C11 Ce2 C9 150.32(12) 4_566 . ?
C11 Ce2 C9 56.05(11) 4_566 4_566 ?
C11 Ce2 C9 56.05(11) . . ?
C16 Ce2 C10 55.24(12) 4_566 4_566 ?
C16 Ce2 C10 55.24(12) . . ?
C16 Ce2 C10 147.70(12) 4_566 . ?
C16 Ce2 C10 147.70(12) . 4_566 ?
C16 Ce2 C11 166.69(12) 4_566 . ?
C16 Ce2 C11 74.90(12) 4_566 4_566 ?
C16 Ce2 C11 166.69(12) . 4_566 ?
C16 Ce2 C11 74.90(12) . . ?
C16 Ce2 C16 95.50(17) . 4_566 ?
C16 Ce2 C13 114.53(12) 4_566 . ?
C16 Ce2 C13 75.98(11) . . ?
C16 Ce2 C13 75.98(11) 4_566 4_566 ?
C16 Ce2 C13 114.53(12) . 4_566 ?
C16 Ce2 C12 83.42(12) . . ?
C16 Ce2 C12 142.52(12) 4_566 . ?
C16 Ce2 C12 142.52(12) . 4_566 ?
C16 Ce2 C12 83.42(12) 4_566 4_566 ?
C16 Ce2 C9 29.38(12) . . ?
C16 Ce2 C9 118.53(12) 4_566 . ?
C16 Ce2 C9 118.53(12) . 4_566 ?
C16 Ce2 C9 29.38(12) 4_566 4_566 ?
C13 Ce2 C11 54.71(13) 4_566 4_566 ?
C13 Ce2 C11 116.20(13) . 4_566 ?
C13 Ce2 C11 54.71(13) . . ?
C13 Ce2 C11 116.20(13) 4_566 . ?
C13 Ce2 C13 165.22(18) 4_566 . ?
C13 Ce2 C12 138.24(13) . 4_566 ?
C13 Ce2 C12 28.86(13) . . ?
C13 Ce2 C12 28.86(13) 4_566 4_566 ?
C13 Ce2 C12 138.24(13) 4_566 . ?
C13 Ce2 C9 100.68(11) 4_566 . ?
C13 Ce2 C9 83.69(11) . . ?
C13 Ce2 C9 100.68(11) . 4_566 ?
C13 Ce2 C9 83.69(11) 4_566 4_566 ?
C12 Ce2 C12 119.35(19) . 4_566 ?
C14 Ce2 C10 106.66(12) 4_566 . ?
C14 Ce2 C10 82.34(13) . . ?
C14 Ce2 C10 82.34(13) 4_566 4_566 ?
C14 Ce2 C10 106.66(12) . 4_566 ?
C14 Ce2 C11 131.74(13) . 4_566 ?
C14 Ce2 C11 74.41(14) 4_566 4_566 ?
C14 Ce2 C11 131.74(13) 4_566 . ?
C14 Ce2 C11 74.41(14) . . ?
C14 Ce2 C16 92.66(12) 4_566 . ?
C14 Ce2 C16 92.66(12) . 4_566 ?
C14 Ce2 C16 56.62(12) . . ?
C14 Ce2 C16 56.62(12) 4_566 4_566 ?
C14 Ce2 C13 29.40(13) . . ?
C14 Ce2 C13 165.36(13) 4_566 . ?
C14 Ce2 C13 29.40(13) 4_566 4_566 ?
C14 Ce2 C13 165.36(13) . 4_566 ?
C14 Ce2 C12 55.59(14) . . ?
C14 Ce2 C12 160.64(12) 4_566 . ?
C14 Ce2 C12 55.59(14) 4_566 4_566 ?
C14 Ce2 C12 160.64(12) . 4_566 ?
C14 Ce2 C14 135.99(19) . 4_566 ?
C14 Ce2 C9 90.89(12) 4_566 . ?
C14 Ce2 C9 90.89(12) . 4_566 ?
C14 Ce2 C9 76.41(12) . . ?
C14 Ce2 C9 76.41(12) 4_566 4_566 ?
C9 Ce2 C12 122.06(12) . 4_566 ?
C9 Ce2 C12 76.40(11) 4_566 4_566 ?
C9 Ce2 C12 76.40(11) . . ?
C9 Ce2 C12 122.06(12) 4_566 . ?
C9 Ce2 C9 145.94(17) . 4_566 ?
C15 Ce2 C10 74.77(13) . . ?
C15 Ce2 C10 123.63(12) . 4_566 ?
C15 Ce2 C10 74.77(13) 4_566 4_566 ?
C15 Ce2 C10 123.63(12) 4_566 . ?
C15 Ce2 C11 152.93(12) 4_566 . ?
C15 Ce2 C11 152.93(12) . 4_566 ?
C15 Ce2 C11 82.15(13) 4_566 4_566 ?
C15 Ce2 C11 82.15(13) . . ?
C15 Ce2 C16 85.02(12) 4_566 . ?
C15 Ce2 C16 85.02(12) . 4_566 ?
C15 Ce2 C16 29.59(12) . . ?
C15 Ce2 C16 29.59(12) 4_566 4_566 ?
C15 Ce2 C13 137.48(13) . 4_566 ?
C15 Ce2 C13 56.35(12) . . ?
C15 Ce2 C13 137.48(13) 4_566 . ?
C15 Ce2 C13 56.35(12) 4_566 4_566 ?
C15 Ce2 C12 75.72(13) 4_566 4_566 ?
C15 Ce2 C12 75.72(13) . . ?
C15 Ce2 C12 164.75(13) . 4_566 ?
C15 Ce2 C12 164.75(13) 4_566 . ?
C15 Ce2 C14 109.48(14) . 4_566 ?
C15 Ce2 C14 109.48(14) 4_566 . ?
C15 Ce2 C14 29.96(12) . . ?
C15 Ce2 C14 29.96(12) 4_566 4_566 ?
C15 Ce2 C9 56.24(12) 4_566 4_566 ?
C15 Ce2 C9 98.00(12) 4_566 . ?
C15 Ce2 C9 98.00(12) . 4_566 ?
C15 Ce2 C9 56.24(12) . . ?
C15 Ce2 C15 89.34(19) . 4_566 ?
C7 Ce1 C7 94.00(16) 3_656 . ?
C7 Ce1 C6 113.04(12) 3_656 . ?
C7 Ce1 C6 29.91(12) 3_656 3_656 ?
C7 Ce1 C6 29.91(12) . . ?
C7 Ce1 C6 113.04(12) . 3_656 ?
C7 Ce1 C8 90.43(11) . 3_656 ?
C7 Ce1 C8 90.43(11) 3_656 . ?
C7 Ce1 C8 29.48(11) . . ?
C7 Ce1 C8 29.48(11) 3_656 3_656 ?
C7 Ce1 C3 156.09(13) 3_656 . ?
C7 Ce1 C3 156.09(13) . 3_656 ?
C7 Ce1 C3 82.66(14) . . ?
C7 Ce1 C3 82.66(14) 3_656 3_656 ?
C7 Ce1 C2 126.87(13) 3_656 . ?
C7 Ce1 C2 75.10(13) . . ?
C7 Ce1 C2 75.10(13) 3_656 3_656 ?
C7 Ce1 C2 126.87(13) . 3_656 ?
C7 Ce1 C5 56.11(12) 3_656 3_656 ?
C7 Ce1 C5 140.02(13) 3_656 . ?
C7 Ce1 C5 56.11(12) . . ?
C7 Ce1 C5 140.03(13) . 3_656 ?
C7 Ce1 C4 168.56(13) . 3_656 ?
C7 Ce1 C4 168.56(13) 3_656 . ?
C7 Ce1 C4 75.97(13) . . ?
C7 Ce1 C4 75.97(13) 3_656 3_656 ?
C7 Ce1 C1 56.04(12) . . ?
C7 Ce1 C1 102.67(11) 3_656 . ?
C6 Ce1 C6 139.20(19) 3_656 . ?
C6 Ce1 C8 96.53(12) 3_656 . ?
C6 Ce1 C8 56.30(12) . . ?
C6 Ce1 C8 96.53(12) . 3_656 ?
C6 Ce1 C8 56.30(12) 3_656 3_656 ?
C6 Ce1 C3 74.76(15) . . ?
C6 Ce1 C3 131.67(15) . 3_656 ?
C6 Ce1 C3 131.66(15) 3_656 . ?
C6 Ce1 C3 74.76(15) 3_656 3_656 ?
C6 Ce1 C2 82.54(14) 3_656 3_656 ?
C6 Ce1 C2 82.54(14) . . ?
C6 Ce1 C2 107.76(14) . 3_656 ?
C6 Ce1 C2 107.76(14) 3_656 . ?
C6 Ce1 C5 29.20(14) 3_656 3_656 ?
C6 Ce1 C5 168.40(13) . 3_656 ?
C6 Ce1 C5 168.40(13) 3_656 . ?
C6 Ce1 C5 29.20(14) . . ?
C6 Ce1 C4 160.49(14) 3_656 . ?
C6 Ce1 C4 160.50(14) . 3_656 ?
C6 Ce1 C4 55.56(14) . . ?
C6 Ce1 C4 55.56(14) 3_656 3_656 ?
C6 Ce1 C1 93.99(12) 3_656 . ?
C6 Ce1 C1 75.94(12) . . ?
C8 Ce1 C8 101.50(15) 3_656 . ?
C8 Ce1 C5 116.50(13) 3_656 . ?
C8 Ce1 C5 75.37(12) 3_656 3_656 ?
C8 Ce1 C5 116.50(12) . 3_656 ?
C8 Ce1 C5 75.37(12) . . ?
C8 Ce1 C4 83.48(12) . . ?
C8 Ce1 C4 142.92(13) . 3_656 ?
C8 Ce1 C4 83.48(12) 3_656 3_656 ?
C8 Ce1 C4 142.92(13) 3_656 . ?
C8 Ce1 C1 123.90(11) 3_656 . ?
C8 Ce1 C1 29.23(11) . . ?
C3 Ce1 C8 171.18(15) 3_656 . ?
C3 Ce1 C8 75.01(12) 3_656 3_656 ?
C3 Ce1 C8 75.01(12) . . ?
C3 Ce1 C8 171.19(15) . 3_656 ?
C3 Ce1 C3 109.6(2) 3_656 . ?
C3 Ce1 C2 125.51(13) 3_656 . ?
C3 Ce1 C2 125.51(13) . 3_656 ?
C3 Ce1 C2 29.46(14) . . ?
C3 Ce1 C2 29.46(14) 3_656 3_656 ?
C3 Ce1 C5 113.45(15) 3_656 . ?
C3 Ce1 C5 54.95(16) . . ?
C3 Ce1 C5 113.45(15) . 3_656 ?
C3 Ce1 C5 54.95(16) 3_656 3_656 ?
C3 Ce1 C4 29.60(15) 3_656 3_656 ?
C3 Ce1 C4 104.24(15) 3_656 . ?
C3 Ce1 C4 104.24(15) . 3_656 ?
C3 Ce1 C4 29.60(15) . . ?
C3 Ce1 C1 55.99(12) . . ?
C3 Ce1 C1 147.81(13) 3_656 . ?
C2 Ce1 C8 55.28(12) 3_656 3_656 ?
C2 Ce1 C8 55.28(11) . . ?
C2 Ce1 C8 152.58(12) . 3_656 ?
C2 Ce1 C8 152.58(12) 3_656 . ?
C2 Ce1 C2 150.88(17) 3_656 . ?
C2 Ce1 C5 74.72(15) 3_656 3_656 ?
C2 Ce1 C5 74.72(15) . . ?
C2 Ce1 C5 100.75(14) 3_656 . ?
C2 Ce1 C5 100.75(14) . 3_656 ?
C2 Ce1 C4 56.42(15) . . ?
C2 Ce1 C4 106.34(14) 3_656 . ?
C2 Ce1 C4 56.41(15) 3_656 3_656 ?
C2 Ce1 C4 106.34(14) . 3_656 ?
C2 Ce1 C1 176.16(14) 3_656 . ?
C2 Ce1 C1 29.23(11) . . ?
C5 Ce1 C5 162.40(19) 3_656 . ?
C5 Ce1 C4 135.34(14) 3_656 . ?
C5 Ce1 C4 28.75(14) 3_656 3_656 ?
C5 Ce1 C4 135.34(14) . 3_656 ?
C5 Ce1 C4 28.75(14) . . ?
C5 Ce1 C1 101.45(13) 3_656 . ?
C5 Ce1 C1 82.97(12) . . ?
C4 Ce1 C4 114.5(2) . 3_656 ?
C4 Ce1 C1 76.49(13) . . ?
C4 Ce1 C1 120.18(13) 3_656 . ?
C7 K1 C10 117.25(10) . . ?
C7 K1 C6 27.41(11) . . ?
C7 K1 C8 25.91(10) . . ?
C7 K1 C3 63.17(10) . . ?
C7 K1 C11 140.27(11) . . ?
C7 K1 C16 91.07(11) . . ?
C7 K1 C2 57.98(10) . . ?
C7 K1 C13 149.00(11) . . ?
C7 K1 C12 160.20(11) . . ?
C7 K1 C14 122.71(12) . . ?
C7 K1 C5 49.32(11) . . ?
C7 K1 C9 98.18(11) . . ?
C7 K1 C15 99.94(12) . . ?
C7 K1 C4 61.52(10) . . ?
C7 K1 C1 46.15(10) . . ?
C10 K1 C3 179.58(10) . . ?
C10 K1 C2 158.87(10) . . ?
C10 K1 C4 158.08(11) . . ?
C10 K1 C1 138.69(10) . . ?
C6 K1 C10 123.11(12) . . ?
C6 K1 C8 49.59(10) . . ?
C6 K1 C3 57.23(11) . . ?
C6 K1 C11 143.41(12) . . ?
C6 K1 C16 82.72(12) . . ?
C6 K1 C2 63.57(11) . . ?
C6 K1 C13 124.08(12) . . ?
C6 K1 C12 145.59(11) . . ?
C6 K1 C14 98.38(12) . . ?
C6 K1 C5 25.53(12) . . ?
C6 K1 C9 99.74(12) . . ?
C6 K1 C4 44.91(12) . . ?
C6 K1 C1 62.48(11) . . ?
C8 K1 C10 123.74(10) . . ?
C8 K1 C3 56.64(10) . . ?
C8 K1 C11 140.90(10) . . ?
C8 K1 C2 42.20(9) . . ?
C8 K1 C12 162.13(11) . . ?
C8 K1 C5 63.95(10) . . ?
C8 K1 C9 112.57(10) . . ?
C8 K1 C4 65.91(10) . . ?
C8 K1 C1 23.44(9) . . ?
C11 K1 C10 23.23(9) . . ?
C11 K1 C3 156.36(10) . . ?
C11 K1 C2 152.48(9) . . ?
C11 K1 C4 153.18(11) . . ?
C11 K1 C1 145.03(10) . . ?
C16 K1 C10 44.93(10) . . ?
C16 K1 C8 113.22(10) . . ?
C16 K1 C3 135.23(11) . . ?
C16 K1 C11 60.82(10) . . ?
C16 K1 C2 146.21(10) . . ?
C16 K1 C12 69.78(10) . . ?
C16 K1 C5 93.62(12) . . ?
C16 K1 C9 24.50(10) . . ?
C16 K1 C4 114.16(11) . . ?
C16 K1 C1 136.43(10) . . ?
C2 K1 C3 21.30(10) . . ?
C13 K1 C10 60.71(10) . . ?
C13 K1 C8 173.20(11) . . ?
C13 K1 C3 118.92(11) . . ?
C13 K1 C11 45.14(11) . . ?
C13 K1 C16 65.66(10) . . ?
C13 K1 C2 135.30(10) . . ?
C13 K1 C12 24.65(11) . . ?
C13 K1 C5 109.27(12) . . ?
C13 K1 C9 69.42(10) . . ?
C13 K1 C4 108.06(11) . . ?
C13 K1 C1 156.09(11) . . ?
C12 K1 C10 45.05(10) . . ?
C12 K1 C3 134.53(11) . . ?
C12 K1 C11 23.79(10) . . ?
C12 K1 C2 141.82(10) . . ?
C12 K1 C9 62.30(10) . . ?
C12 K1 C4 130.23(11) . . ?
C12 K1 C1 151.11(10) . . ?
C14 K1 C10 67.49(10) . . ?
C14 K1 C8 147.85(12) . . ?
C14 K1 C3 112.29(12) . . ?
C14 K1 C11 61.67(11) . . ?
C14 K1 C16 50.17(11) . . ?
C14 K1 C2 133.41(11) . . ?
C14 K1 C13 26.32(12) . . ?
C14 K1 C12 48.05(12) . . ?
C14 K1 C5 87.87(12) . . ?
C14 K1 C9 64.60(10) . . ?
C14 K1 C4 94.26(12) . . ?
C14 K1 C1 152.63(11) . . ?
C5 K1 C10 138.53(12) . . ?
C5 K1 C3 41.66(12) . . ?
C5 K1 C11 148.27(11) . . ?
C5 K1 C2 56.85(11) . . ?
C5 K1 C12 133.92(12) . . ?
C5 K1 C9 115.98(12) . . ?
C5 K1 C4 22.58(12) . . ?
C5 K1 C1 66.44(11) . . ?
C9 K1 C10 23.53(10) . . ?
C9 K1 C3 156.76(10) . . ?
C9 K1 C11 44.87(10) . . ?
C9 K1 C2 154.68(10) . . ?
C9 K1 C4 137.77(11) . . ?
C9 K1 C1 134.30(10) . . ?
C15 K1 C10 61.49(10) . . ?
C15 K1 C6 81.03(12) . . ?
C15 K1 C8 125.72(11) . . ?
C15 K1 C3 118.49(11) . . ?
C15 K1 C11 67.80(10) . . ?
C15 K1 C16 26.25(10) . . ?
C15 K1 C2 137.61(11) . . ?
C15 K1 C13 50.33(11) . . ?
C15 K1 C12 65.11(11) . . ?
C15 K1 C14 27.45(11) . . ?
C15 K1 C5 81.08(12) . . ?
C15 K1 C9 47.77(10) . . ?
C15 K1 C4 96.68(12) . . ?
C15 K1 C1 143.51(11) . . ?
C4 K1 C3 21.94(11) . . ?
C4 K1 C2 41.72(10) . . ?
C1 K1 C3 41.60(10) . . ?
C1 K1 C2 21.98(9) . . ?
C1 K1 C4 58.39(10) . . ?
C9 Si3 C38 109.51(19) . . ?
C9 Si3 C35 114.3(2) . . ?
C9 Si3 C41 108.1(2) . . ?
C35 Si3 C38 106.8(2) . . ?
C35 Si3 C41 110.8(3) . . ?
C41 Si3 C38 107.1(2) . . ?
C20 Si1 C17 106.3(2) . . ?
C20 Si1 C1 108.39(19) . . ?
C17 Si1 C1 110.53(19) . . ?
C23 Si1 C20 106.1(2) . . ?
C23 Si1 C17 112.8(2) . . ?
C23 Si1 C1 112.3(2) . . ?
Ce1 C7 K1 118.37(13) . . ?
Ce1 C7 H7 128.8 . . ?
K1 C7 H7 112.5 . . ?
C6 C7 Ce1 75.2(2) . . ?
C6 C7 K1 76.8(2) . . ?
C6 C7 H7 112.3 . . ?
C8 C7 Ce1 77.2(2) . . ?
C8 C7 K1 86.4(2) . . ?
C8 C7 H7 112.3 . . ?
C8 C7 C6 135.4(4) . . ?
Ce2 C10 Ce2 0.0 4_566 . ?
Ce2 C10 K1 97.92(12) . . ?
Ce2 C10 K1 97.92(12) 4_566 . ?
Ce2 C10 H10 130.4 . . ?
Ce2 C10 H10 130.4 4_566 . ?
K1 C10 H10 131.7 . . ?
C11 C10 Ce2 76.5(2) . 4_566 ?
C11 C10 Ce2 76.5(2) . . ?
C11 C10 K1 78.2(3) . . ?
C11 C10 H10 110.9 . . ?
C11 C10 C9 138.2(4) . . ?
C9 C10 Ce2 76.8(2) . . ?
C9 C10 Ce2 76.8(2) . 4_566 ?
C9 C10 K1 74.3(2) . . ?
C9 C10 H10 110.9 . . ?
Ce1 C6 K1 117.77(15) . . ?
Ce1 C6 H6 128.8 . . ?
K1 C6 H6 112.9 . . ?
C7 C6 Ce1 74.9(2) . . ?
C7 C6 K1 75.8(2) . . ?
C7 C6 H6 112.1 . . ?
C5 C6 Ce1 77.8(3) . . ?
C5 C6 K1 87.3(3) . . ?
C5 C6 C7 135.8(4) . . ?
C5 C6 H6 112.1 . . ?
Ce1 C8 K1 109.61(12) . . ?
Ce1 C8 H8 131.9 . . ?
K1 C8 H8 116.4 . . ?
C7 C8 Ce1 73.3(2) . . ?
C7 C8 K1 67.7(2) . . ?
C7 C8 H8 111.8 . . ?
C7 C8 C1 136.3(4) . . ?
C1 C8 Ce1 77.9(2) . . ?
C1 C8 K1 92.8(2) . . ?
C1 C8 H8 111.8 . . ?
Ce1 C3 K1 95.39(14) . . ?
Ce1 C3 H3 129.0 . . ?
K1 C3 H3 135.6 . . ?
C2 C3 Ce1 76.1(2) . . ?
C2 C3 K1 78.7(3) . . ?
C2 C3 H3 110.8 . . ?
C2 C3 C4 138.3(5) . . ?
C4 C3 Ce1 78.0(3) . . ?
C4 C3 K1 71.8(3) . . ?
C4 C3 H3 110.8 . . ?
Si1 C20 H20 106.6 . . ?
C21 C20 Si1 112.6(3) . . ?
C21 C20 H20 106.6 . . ?
C21 C20 C22 110.2(4) . . ?
C22 C20 Si1 113.6(3) . . ?
C22 C20 H20 106.6 . . ?
Ce2 C11 Ce2 0.0 4_566 . ?
Ce2 C11 K1 97.50(12) . . ?
Ce2 C11 K1 97.50(12) 4_566 . ?
Ce2 C11 H11 131.1 . . ?
Ce2 C11 H11 131.1 4_566 . ?
K1 C11 H11 131.4 . . ?
C10 C11 Ce2 74.2(2) . . ?
C10 C11 Ce2 74.2(2) . 4_566 ?
C10 C11 K1 78.6(3) . . ?
C10 C11 H11 111.2 . . ?
C10 C11 C12 137.6(4) . . ?
C12 C11 Ce2 78.2(2) . . ?
C12 C11 Ce2 78.2(2) . 4_566 ?
C12 C11 K1 73.7(3) . . ?
C12 C11 H11 111.2 . . ?
Ce2 C16 Ce2 0.000(8) 4_566 . ?
Ce2 C16 K1 106.86(12) . . ?
Ce2 C16 K1 106.86(12) 4_566 . ?
Ce2 C16 H16 131.2 . . ?
Ce2 C16 H16 131.2 4_566 . ?
K1 C16 H16 121.0 . . ?
C9 C16 Ce2 77.2(2) . . ?
C9 C16 Ce2 77.2(2) . 4_566 ?
C9 C16 K1 87.7(2) . . ?
C9 C16 H16 111.8 . . ?
C15 C16 Ce2 74.4(2) . . ?
C15 C16 Ce2 74.4(2) . 4_566 ?
C15 C16 K1 70.0(2) . . ?
C15 C16 H16 111.8 . . ?
C15 C16 C9 136.3(4) . . ?
Ce1 C2 K1 95.36(13) . . ?
Ce1 C2 H2 130.1 . . ?
K1 C2 H2 134.4 . . ?
C3 C2 Ce1 74.4(2) . . ?
C3 C2 K1 80.0(3) . . ?
C3 C2 H2 111.4 . . ?
C3 C2 C1 137.1(5) . . ?
C1 C2 Ce1 78.3(2) . . ?
C1 C2 K1 70.3(3) . . ?
C1 C2 H2 111.4 . . ?
Ce2 C13 Ce2 0.0 4_566 . ?
Ce2 C13 K1 105.98(12) 4_566 . ?
Ce2 C13 K1 105.98(12) . . ?
Ce2 C13 H13 131.3 . . ?
Ce2 C13 H13 131.3 4_566 . ?
K1 C13 H13 121.6 . . ?
C12 C13 Ce2 78.4(2) . . ?
C12 C13 Ce2 78.4(2) . 4_566 ?
C12 C13 K1 86.9(2) . . ?
C12 C13 H13 111.7 . . ?
C14 C13 Ce2 73.3(2) . . ?
C14 C13 Ce2 73.3(2) . 4_566 ?
C14 C13 K1 70.4(2) . . ?
C14 C13 H13 111.7 . . ?
C14 C13 C12 136.5(4) . . ?
Si1 C17 H17 106.3 . . ?
C18 C17 Si1 112.4(3) . . ?
C18 C17 H17 106.3 . . ?
C19 C17 Si1 115.6(3) . . ?
C19 C17 H17 106.3 . . ?
C19 C17 C18 109.4(4) . . ?
Ce2 C12 Ce2 0.0 4_566 . ?
Ce2 C12 K1 98.63(12) 4_566 . ?
Ce2 C12 K1 98.63(12) . . ?
C11 C12 Ce2 72.7(2) . . ?
C11 C12 Ce2 72.7(2) . 4_566 ?
C11 C12 K1 82.5(2) . . ?
C11 C12 Si4A 119.7(4) . . ?
C11 C12 Si4B 108.4(3) . . ?
C13 C12 Ce2 72.7(2) . . ?
C13 C12 Ce2 72.7(2) . 4_566 ?
C13 C12 K1 68.4(2) . . ?
C13 C12 C11 130.0(4) . . ?
C13 C12 Si4A 109.7(3) . . ?
C13 C12 Si4B 121.6(3) . . ?
Si4A C12 Ce2 142.5(2) . 4_566 ?
Si4A C12 Ce2 142.5(2) . . ?
Si4A C12 K1 117.4(2) . . ?
Si4B C12 Ce2 132.6(2) . . ?
Si4B C12 K1 128.8(2) . . ?
Ce2 C14 Ce2 0.000(10) 4_566 . ?
Ce2 C14 K1 111.94(15) 4_566 . ?
Ce2 C14 K1 111.94(15) . . ?
Ce2 C14 H14 129.5 . . ?
Ce2 C14 H14 129.5 4_566 . ?
K1 C14 H14 118.3 . . ?
C13 C14 Ce2 77.3(2) . 4_566 ?
C13 C14 Ce2 77.3(2) . . ?
C13 C14 K1 83.3(3) . . ?
C13 C14 H14 112.3 . . ?
C13 C14 C15 135.5(4) . . ?
C15 C14 Ce2 74.7(2) . . ?
C15 C14 Ce2 74.7(2) . 4_566 ?
C15 C14 K1 76.0(2) . . ?
C15 C14 H14 112.3 . . ?
C20 C21 H21A 109.5 . . ?
C20 C21 H21B 109.5 . . ?
C20 C21 H21C 109.5 . . ?
H21A C21 H21B 109.5 . . ?
H21A C21 H21C 109.5 . . ?
H21B C21 H21C 109.5 . . ?
Ce1 C5 K1 108.38(14) . . ?
Ce1 C5 H5 134.9 . . ?
K1 C5 H5 114.7 . . ?
C6 C5 Ce1 73.0(3) . . ?
C6 C5 K1 67.1(2) . . ?
C6 C5 H5 111.8 . . ?
C4 C5 Ce1 76.6(3) . . ?
C4 C5 K1 94.5(3) . . ?
C4 C5 C6 136.4(5) . . ?
C4 C5 H5 111.8 . . ?
H24A C24 H24B 109.5 . . ?
H24A C24 H24C 109.5 . . ?
H24B C24 H24C 109.5 . . ?
C23 C24 H24A 109.5 . . ?
C23 C24 H24B 109.5 . . ?
C23 C24 H24C 109.5 . . ?
Ce2 C9 Ce2 0.000(10) 4_566 . ?
Ce2 C9 K1 99.47(11) 4_566 . ?
Ce2 C9 K1 99.47(11) . . ?
Si3 C9 Ce2 134.16(19) . 4_566 ?
Si3 C9 Ce2 134.16(19) . . ?
Si3 C9 K1 126.27(17) . . ?
C10 C9 Ce2 73.9(2) . 4_566 ?
C10 C9 Ce2 73.9(2) . . ?
C10 C9 K1 82.1(3) . . ?
C10 C9 Si3 111.6(3) . . ?
C10 C9 C16 130.4(4) . . ?
C16 C9 Ce2 73.4(2) . . ?
C16 C9 Ce2 73.4(2) . 4_566 ?
C16 C9 K1 67.9(2) . . ?
C16 C9 Si3 117.9(3) . . ?
Ce2 C15 Ce2 0.000(8) 4_566 . ?
Ce2 C15 K1 112.37(15) . . ?
Ce2 C15 K1 112.37(15) 4_566 . ?
Ce2 C15 H15 130.8 . . ?
Ce2 C15 H15 130.8 4_566 . ?
K1 C15 H15 116.7 . . ?
C16 C15 Ce2 76.0(2) . . ?
C16 C15 Ce2 76.0(2) . 4_566 ?
C16 C15 K1 83.7(2) . . ?
C16 C15 C14 135.4(4) . . ?
C16 C15 H15 112.3 . . ?
C14 C15 Ce2 75.3(2) . . ?
C14 C15 Ce2 75.3(2) . 4_566 ?
C14 C15 K1 76.6(2) . . ?
C14 C15 H15 112.3 . . ?
Si1 C23 H23 106.8 . . ?
C24 C23 Si1 114.0(3) . . ?
C24 C23 H23 106.8 . . ?
C25 C23 Si1 113.3(3) . . ?
C25 C23 C24 108.7(5) . . ?
C25 C23 H23 106.8 . . ?
C17 C18 H18A 109.5 . . ?
C17 C18 H18B 109.5 . . ?
C17 C18 H18C 109.5 . . ?
H18A C18 H18B 109.5 . . ?
H18A C18 H18C 109.5 . . ?
H18B C18 H18C 109.5 . . ?
Ce1 C4 K1 98.20(12) . . ?
C3 C4 Ce1 72.4(3) . . ?
C3 C4 K1 86.2(3) . . ?
C3 C4 Si2B 104.9(4) . . ?
C3 C4 Si2A 117.9(4) . . ?
C5 C4 Ce1 74.7(3) . . ?
C5 C4 K1 62.9(3) . . ?
C5 C4 C3 130.3(4) . . ?
C5 C4 Si2B 124.7(4) . . ?
C5 C4 Si2A 111.3(4) . . ?
Si2B C4 Ce1 132.4(3) . . ?
Si2B C4 K1 129.3(3) . . ?
Si2A C4 Ce1 140.0(3) . . ?
Si2A C4 K1 120.2(2) . . ?
Si3 C38 H38A 105.7 . . ?
Si3 C38 H38 104.9 . . ?
C39A C38 Si3 118.5(6) . . ?
C39A C38 H38A 105.7 . . ?
C39A C38 C40A 107.4(6) . . ?
C40A C38 Si3 112.9(5) . . ?
C40A C38 H38A 105.7 . . ?
C40B C38 Si3 120.2(6) . . ?
C40B C38 H38 104.9 . . ?
C40B C38 C39B 111.3(8) . . ?
C39B C38 Si3 109.4(6) . . ?
C39B C38 H38 104.9 . . ?
Ce1 C1 K1 98.93(12) . . ?
Si1 C1 Ce1 141.2(2) . . ?
Si1 C1 K1 119.25(17) . . ?
C8 C1 Ce1 72.9(2) . . ?
C8 C1 K1 63.8(2) . . ?
C8 C1 Si1 116.4(3) . . ?
C2 C1 Ce1 72.4(2) . . ?
C2 C1 K1 87.7(3) . . ?
C2 C1 Si1 113.2(3) . . ?
C2 C1 C8 130.1(4) . . ?
Si3 C35 H35 104.6 . . ?
C36 C35 Si3 115.7(4) . . ?
C36 C35 H35 104.6 . . ?
C37 C35 Si3 115.0(4) . . ?
C37 C35 H35 104.6 . . ?
C37 C35 C36 110.8(5) . . ?
C20 C22 H22A 109.5 . . ?
C20 C22 H22B 109.5 . . ?
C20 C22 H22C 109.5 . . ?
H22A C22 H22B 109.5 . . ?
H22A C22 H22C 109.5 . . ?
H22B C22 H22C 109.5 . . ?
Si3 C41 H41 106.2 . . ?
C43 C41 Si3 114.1(4) . . ?
C43 C41 H41 106.2 . . ?
C43 C41 C42 110.1(5) . . ?
C42 C41 Si3 113.4(4) . . ?
C42 C41 H41 106.2 . . ?
C41 C43 H43A 109.5 . . ?
C41 C43 H43B 109.5 . . ?
C41 C43 H43C 109.5 . . ?
H43A C43 H43B 109.5 . . ?
H43A C43 H43C 109.5 . . ?
H43B C43 H43C 109.5 . . ?
C35 C36 H36A 109.5 . . ?
C35 C36 H36B 109.5 . . ?
C35 C36 H36C 109.5 . . ?
H36A C36 H36B 109.5 . . ?
H36A C36 H36C 109.5 . . ?
H36B C36 H36C 109.5 . . ?
C17 C19 H19A 109.5 . . ?
C17 C19 H19B 109.5 . . ?
C17 C19 H19C 109.5 . . ?
H19A C19 H19B 109.5 . . ?
H19A C19 H19C 109.5 . . ?
H19B C19 H19C 109.5 . . ?
C41 C42 H42A 109.5 . . ?
C41 C42 H42B 109.5 . . ?
C41 C42 H42C 109.5 . . ?
H42A C42 H42B 109.5 . . ?
H42A C42 H42C 109.5 . . ?
H42B C42 H42C 109.5 . . ?
C35 C37 H37A 109.5 . . ?
C35 C37 H37B 109.5 . . ?
C35 C37 H37C 109.5 . . ?
H37A C37 H37B 109.5 . . ?
H37A C37 H37C 109.5 . . ?
H37B C37 H37C 109.5 . . ?
C23 C25 H25A 109.5 . . ?
C23 C25 H25B 109.5 . . ?
C23 C25 H25C 109.5 . . ?
H25A C25 H25B 109.5 . . ?
H25A C25 H25C 109.5 . . ?
H25B C25 H25C 109.5 . . ?
C38 C39A H39A 109.5 . . ?
C38 C39A H39B 109.5 . . ?
C38 C39A H39C 109.5 . . ?
H39A C39A H39B 109.5 . . ?
H39A C39A H39C 109.5 . . ?
H39B C39A H39C 109.5 . . ?
C38 C40A H40A 109.5 . . ?
C38 C40A H40B 109.5 . . ?
C38 C40A H40C 109.5 . . ?
H40A C40A H40B 109.5 . . ?
H40A C40A H40C 109.5 . . ?
H40B C40A H40C 109.5 . . ?
C38 C40B H40D 109.5 . . ?
C38 C40B H40E 109.5 . . ?
C38 C40B H40F 109.5 . . ?
H40D C40B H40E 109.5 . . ?
H40D C40B H40F 109.5 . . ?
H40E C40B H40F 109.5 . . ?
C38 C39B H39D 109.5 . . ?
C38 C39B H39E 109.5 . . ?
C38 C39B H39F 109.5 . . ?
H39D C39B H39E 109.5 . . ?
H39D C39B H39F 109.5 . . ?
H39E C39B H39F 109.5 . . ?
C12 Si4A C44A 111.4(5) . . ?
C12 Si4A C50A 105.7(7) . . ?
C47A Si4A C12 111.9(4) . . ?
C47A Si4A C44A 106.6(8) . . ?
C47A Si4A C50A 108.6(9) . . ?
C44A Si4A C50A 112.7(9) . . ?
C50B Si4B C12 118.0(10) . . ?
C50B Si4B C47B 113.5(10) . . ?
C50B Si4B C44B 95.8(9) . . ?
C47B Si4B C12 112.2(4) . . ?
C47B Si4B C44B 110.6(5) . . ?
C44B Si4B C12 104.9(4) . . ?
Si4B C50B H50B 108.6 . . ?
C52B C50B Si4B 128(2) . . ?
C52B C50B H50B 108.6 . . ?
C51B C50B Si4B 104.1(15) . . ?
C51B C50B H50B 108.6 . . ?
C51B C50B C52B 97.0(15) . . ?
H51A C51A H51B 109.5 . . ?
H51A C51A H51C 109.5 . . ?
H51B C51A H51C 109.5 . . ?
C50A C51A H51A 109.5 . . ?
C50A C51A H51B 109.5 . . ?
C50A C51A H51C 109.5 . . ?
Si4B C47B H47B 105.9 . . ?
C49B C47B Si4B 115.6(6) . . ?
C49B C47B H47B 105.9 . . ?
C49B C47B C48B 109.4(7) . . ?
C48B C47B Si4B 113.3(7) . . ?
C48B C47B H47B 105.9 . . ?
C50B C52B H52A 109.5 . . ?
C50B C52B H52B 109.5 . . ?
C50B C52B H52C 109.5 . . ?
H52A C52B H52B 109.5 . . ?
H52A C52B H52C 109.5 . . ?
H52B C52B H52C 109.5 . . ?
H46A C46B H46B 109.5 . . ?
H46A C46B H46C 109.5 . . ?
H46B C46B H46C 109.5 . . ?
C44B C46B H46A 109.5 . . ?
C44B C46B H46B 109.5 . . ?
C44B C46B H46C 109.5 . . ?
C47B C49B H49A 109.5 . . ?
C47B C49B H49B 109.5 . . ?
C47B C49B H49C 109.5 . . ?
H49A C49B H49B 109.5 . . ?
H49A C49B H49C 109.5 . . ?
H49B C49B H49C 109.5 . . ?
Si4B C44B H44B 106.8 . . ?
C46B C44B Si4B 115.1(10) . . ?
C46B C44B H44B 106.8 . . ?
C46B C44B C45B 103.3(10) . . ?
C45B C44B Si4B 117.4(9) . . ?
C45B C44B H44B 106.8 . . ?
H49D C49A H49E 109.5 . . ?
H49D C49A H49F 109.5 . . ?
H49E C49A H49F 109.5 . . ?
C47A C49A H49D 109.5 . . ?
C47A C49A H49E 109.5 . . ?
C47A C49A H49F 109.5 . . ?
C47B C48B H48A 109.5 . . ?
C47B C48B H48B 109.5 . . ?
C47B C48B H48C 109.5 . . ?
H48A C48B H48B 109.5 . . ?
H48A C48B H48C 109.5 . . ?
H48B C48B H48C 109.5 . . ?
H48D C48A H48E 109.5 . . ?
H48D C48A H48F 109.5 . . ?
H48E C48A H48F 109.5 . . ?
C47A C48A H48D 109.5 . . ?
C47A C48A H48E 109.5 . . ?
C47A C48A H48F 109.5 . . ?
Si4A C47A H47A 105.6 . . ?
C49A C47A Si4A 112.2(9) . . ?
C49A C47A H47A 105.6 . . ?
C48A C47A Si4A 117.6(11) . . ?
C48A C47A C49A 109.4(13) . . ?
C48A C47A H47A 105.6 . . ?
C44B C45B H45A 109.5 . . ?
C44B C45B H45B 109.5 . . ?
C44B C45B H45C 109.5 . . ?
H45A C45B H45B 109.5 . . ?
H45A C45B H45C 109.5 . . ?
H45B C45B H45C 109.5 . . ?
Si4A C44A H44A 105.2 . . ?
C46A C44A Si4A 119.7(12) . . ?
C46A C44A H44A 105.2 . . ?
C45A C44A Si4A 110.5(9) . . ?
C45A C44A H44A 105.2 . . ?
C45A C44A C46A 109.9(14) . . ?
C44A C46A H46D 109.5 . . ?
C44A C46A H46E 109.5 . . ?
C44A C46A H46F 109.5 . . ?
H46D C46A H46E 109.5 . . ?
H46D C46A H46F 109.5 . . ?
H46E C46A H46F 109.5 . . ?
C44A C45A H45D 109.5 . . ?
C44A C45A H45E 109.5 . . ?
C44A C45A H45F 109.5 . . ?
H45D C45A H45E 109.5 . . ?
H45D C45A H45F 109.5 . . ?
H45E C45A H45F 109.5 . . ?
Si4A C50A H50A 102.3 . . ?
C51A C50A Si4A 129.3(18) . . ?
C51A C50A H50A 102.3 . . ?
C51A C50A C52A 121.8(18) . . ?
C52A C50A Si4A 95.0(18) . . ?
C52A C50A H50A 102.3 . . ?
C50B C51B H51D 109.5 . . ?
C50B C51B H51E 109.5 . . ?
C50B C51B H51F 109.5 . . ?
H51D C51B H51E 109.5 . . ?
H51D C51B H51F 109.5 . . ?
H51E C51B H51F 109.5 . . ?
C50A C52A H52D 109.5 . . ?
C50A C52A H52E 109.5 . . ?
C50A C52A H52F 109.5 . . ?
H52D C52A H52E 109.5 . . ?
H52D C52A H52F 109.5 . . ?
H52E C52A H52F 109.5 . . ?
C4 Si2B C26A 98.2(5) . . ?
C32A Si2B C4 117.6(6) . . ?
C32A Si2B C26A 109.8(8) . . ?
C29A Si2B C4 113.5(5) . . ?
C29A Si2B C32A 105.0(8) . . ?
C29A Si2B C26A 113.0(6) . . ?
C4 Si2A C26B 114.8(4) . . ?
C32B Si2A C4 108.2(4) . . ?
C32B Si2A C26B 103.7(5) . . ?
C32B Si2A C29B 114.7(5) . . ?
C29B Si2A C4 112.4(4) . . ?
C29B Si2A C26B 102.8(4) . . ?
H28A C28B H28B 109.5 . . ?
H28A C28B H28C 109.5 . . ?
H28B C28B H28C 109.5 . . ?
C26B C28B H28A 109.5 . . ?
C26B C28B H28B 109.5 . . ?
C26B C28B H28C 109.5 . . ?
H30A C30B H30B 109.5 . . ?
H30A C30B H30C 109.5 . . ?
H30B C30B H30C 109.5 . . ?
C29B C30B H30A 109.5 . . ?
C29B C30B H30B 109.5 . . ?
C29B C30B H30C 109.5 . . ?
Si2A C26B H26B 105.3 . . ?
C28B C26B Si2A 115.5(7) . . ?
C28B C26B H26B 105.3 . . ?
C28B C26B C27B 116.2(9) . . ?
C27B C26B Si2A 108.0(7) . . ?
C27B C26B H26B 105.3 . . ?
H34A C34B H34B 109.5 . . ?
H34A C34B H34C 109.5 . . ?
H34B C34B H34C 109.5 . . ?
C32B C34B H34A 109.5 . . ?
C32B C34B H34B 109.5 . . ?
C32B C34B H34C 109.5 . . ?
C26B C27B H27A 109.5 . . ?
C26B C27B H27B 109.5 . . ?
C26B C27B H27C 109.5 . . ?
H27A C27B H27B 109.5 . . ?
H27A C27B H27C 109.5 . . ?
H27B C27B H27C 109.5 . . ?
H33A C33B H33B 109.5 . . ?
H33A C33B H33C 109.5 . . ?
H33B C33B H33C 109.5 . . ?
C32B C33B H33A 109.5 . . ?
C32B C33B H33B 109.5 . . ?
C32B C33B H33C 109.5 . . ?
Si2A C32B H32B 106.7 . . ?
C34B C32B Si2A 109.9(8) . . ?
C34B C32B H32B 106.7 . . ?
C33B C32B Si2A 116.1(8) . . ?
C33B C32B C34B 110.3(10) . . ?
C33B C32B H32B 106.7 . . ?
Si2A C29B H29B 107.6 . . ?
C30B C29B Si2A 112.4(8) . . ?
C30B C29B H29B 107.6 . . ?
C30B C29B C31B 109.7(9) . . ?
C31B C29B Si2A 111.7(7) . . ?
C31B C29B H29B 107.6 . . ?
C29B C31B H31A 109.5 . . ?
C29B C31B H31B 109.5 . . ?
C29B C31B H31C 109.5 . . ?
H31A C31B H31B 109.5 . . ?
H31A C31B H31C 109.5 . . ?
H31B C31B H31C 109.5 . . ?
Si2B C32A H32A 103.5 . . ?
C33A C32A Si2B 115.8(12) . . ?
C33A C32A H32A 103.5 . . ?
C33A C32A C34A 110.8(15) . . ?
C34A C32A Si2B 117.5(14) . . ?
C34A C32A H32A 103.5 . . ?
C32A C33A H33D 109.5 . . ?
C32A C33A H33E 109.5 . . ?
C32A C33A H33F 109.5 . . ?
H33D C33A H33E 109.5 . . ?
H33D C33A H33F 109.5 . . ?
H33E C33A H33F 109.5 . . ?
C32A C34A H34D 109.5 . . ?
C32A C34A H34E 109.5 . . ?
C32A C34A H34F 109.5 . . ?
H34D C34A H34E 109.5 . . ?
H34D C34A H34F 109.5 . . ?
H34E C34A H34F 109.5 . . ?
Si2B C29A H29A 105.1 . . ?
C31A C29A Si2B 114.2(10) . . ?
C31A C29A H29A 105.1 . . ?
C30A C29A Si2B 116.6(8) . . ?
C30A C29A H29A 105.1 . . ?
C30A C29A C31A 109.6(12) . . ?
C29A C31A H31D 109.5 . . ?
C29A C31A H31E 109.5 . . ?
C29A C31A H31F 109.5 . . ?
H31D C31A H31E 109.5 . . ?
H31D C31A H31F 109.5 . . ?
H31E C31A H31F 109.5 . . ?
C29A C30A H30D 109.5 . . ?
C29A C30A H30E 109.5 . . ?
C29A C30A H30F 109.5 . . ?
H30D C30A H30E 109.5 . . ?
H30D C30A H30F 109.5 . . ?
H30E C30A H30F 109.5 . . ?
Si2B C26A H26A 105.9 . . ?
C27A C26A Si2B 115.1(10) . . ?
C27A C26A H26A 105.9 . . ?
C27A C26A C28A 103.0(14) . . ?
C28A C26A Si2B 120.1(14) . . ?
C28A C26A H26A 105.9 . . ?
C26A C27A H27D 109.5 . . ?
C26A C27A H27E 109.5 . . ?
C26A C27A H27F 109.5 . . ?
H27D C27A H27E 109.5 . . ?
H27D C27A H27F 109.5 . . ?
H27E C27A H27F 109.5 . . ?
C26A C28A H28D 109.5 . . ?
C26A C28A H28E 109.5 . . ?
C26A C28A H28F 109.5 . . ?
H28D C28A H28E 109.5 . . ?
H28D C28A H28F 109.5 . . ?
H28E C28A H28F 109.5 . . ?
C58 C57 H57 120.0 . . ?
C58 C57 C56 120.0 . . ?
C56 C57 H57 120.0 . . ?
C57 C58 H58 120.0 . . ?
C57 C58 C59 120.0 . . ?
C59 C58 H58 120.0 . . ?
C58 C59 H59 120.0 . . ?
C54 C59 C58 120.0 . . ?
C54 C59 H59 120.0 . . ?
C59 C54 C53 125.5(11) . . ?
C55 C54 C59 120.0 . . ?
C55 C54 C53 114.3(11) . . ?
C54 C55 H55 120.0 . . ?
C54 C55 C56 120.0 . . ?
C56 C55 H55 120.0 . . ?
C57 C56 H56 120.0 . . ?
C55 C56 C57 120.0 . . ?
C55 C56 H56 120.0 . . ?
C54 C53 H53A 109.5 . . ?
C54 C53 H53B 109.5 . . ?
C54 C53 H53C 109.5 . . ?
H53A C53 H53B 109.5 . . ?
H53A C53 H53C 109.5 . . ?
H53B C53 H53C 109.5 . . ?

loop_
_geom_bond_atom_site_label_1
_geom_bond_atom_site_label_2
_geom_bond_distance
_geom_bond_site_symmetry_2
_geom_bond_publ_flag
Ce2 Ce2 0.0000(5) 4_566 ?
Ce2 C10 2.776(4) 4_566 ?
Ce2 C10 2.776(4) . ?
Ce2 C11 2.804(4) 4_566 ?
Ce2 C11 2.804(4) . ?
Ce2 C16 2.763(4) 4_566 ?
Ce2 C16 2.763(4) . ?
Ce2 C13 2.801(4) 4_566 ?
Ce2 C13 2.801(4) . ?
Ce2 C12 2.875(4) . ?
Ce2 C12 2.875(4) 4_566 ?
Ce2 C14 2.749(4) . ?
Ce2 C14 2.749(4) 4_566 ?
Ce2 C9 2.812(4) . ?
Ce2 C9 2.812(4) 4_566 ?
Ce2 C15 2.742(4) . ?
Ce2 C15 2.742(4) 4_566 ?
Ce1 C7 2.741(4) . ?
Ce1 C7 2.741(4) 3_656 ?
Ce1 C6 2.746(4) . ?
Ce1 C6 2.746(4) 3_656 ?
Ce1 C8 2.792(4) 3_656 ?
Ce1 C8 2.792(4) . ?
Ce1 C3 2.759(4) . ?
Ce1 C3 2.759(4) 3_656 ?
Ce1 C2 2.781(4) . ?
Ce1 C2 2.781(4) 3_656 ?
Ce1 C5 2.807(5) . ?
Ce1 C5 2.807(5) 3_656 ?
Ce1 C4 2.832(5) . ?
Ce1 C4 2.832(5) 3_656 ?
Ce1 C1 2.856(4) . ?
K1 C7 2.982(4) . ?
K1 C10 3.507(5) . ?
K1 C6 2.995(4) . ?
K1 C8 3.217(4) . ?
K1 C3 3.818(6) . ?
K1 C11 3.502(5) . ?
K1 C16 3.160(4) . ?
K1 C2 3.803(5) . ?
K1 C13 3.158(4) . ?
K1 C12 3.391(4) . ?
K1 C14 2.996(4) . ?
K1 C5 3.247(5) . ?
K1 C9 3.409(4) . ?
K1 C15 2.988(4) . ?
K1 C4 3.635(5) . ?
K1 C1 3.582(4) . ?
Si3 C9 1.894(4) . ?
Si3 C38 1.941(5) . ?
Si3 C35 1.894(5) . ?
Si3 C41 1.901(5) . ?
Si1 C20 1.902(4) . ?
Si1 C17 1.901(4) . ?
Si1 C23 1.897(5) . ?
Si1 C1 1.904(4) . ?
C7 H7 0.9500 . ?
C7 C6 1.416(6) . ?
C7 C8 1.408(5) . ?
C10 H10 0.9500 . ?
C10 C11 1.411(6) . ?
C10 C9 1.414(6) . ?
C6 H6 0.9500 . ?
C6 C5 1.401(6) . ?
C8 H8 0.9500 . ?
C8 C1 1.427(5) . ?
C3 H3 0.9500 . ?
C3 C2 1.409(7) . ?
C3 C4 1.430(7) . ?
C20 H20 1.0000 . ?
C20 C21 1.529(7) . ?
C20 C22 1.536(6) . ?
C11 H11 0.9500 . ?
C11 C12 1.425(6) . ?
C16 H16 0.9500 . ?
C16 C9 1.415(6) . ?
C16 C15 1.406(6) . ?
C2 H2 0.9500 . ?
C2 C1 1.424(5) . ?
C13 H13 0.9500 . ?
C13 C12 1.416(6) . ?
C13 C14 1.410(6) . ?
C17 H17 1.0000 . ?
C17 C18 1.543(6) . ?
C17 C19 1.530(6) . ?
C12 Si4A 1.870(6) . ?
C12 Si4B 1.953(6) . ?
C14 H14 0.9500 . ?
C14 C15 1.419(6) . ?
C21 H21A 0.9800 . ?
C21 H21B 0.9800 . ?
C21 H21C 0.9800 . ?
C5 H5 0.9500 . ?
C5 C4 1.400(7) . ?
C24 H24A 0.9800 . ?
C24 H24B 0.9800 . ?
C24 H24C 0.9800 . ?
C24 C23 1.552(7) . ?
C15 H15 0.9500 . ?
C23 H23 1.0000 . ?
C23 C25 1.537(8) . ?
C18 H18A 0.9800 . ?
C18 H18B 0.9800 . ?
C18 H18C 0.9800 . ?
C4 Si2B 1.934(8) . ?
C4 Si2A 1.918(6) . ?
C38 H38A 1.0000 . ?
C38 H38 1.0000 . ?
C38 C39A 1.491(12) . ?
C38 C40A 1.575(11) . ?
C38 C40B 1.408(13) . ?
C38 C39B 1.589(13) . ?
C35 H35 1.0000 . ?
C35 C36 1.524(7) . ?
C35 C37 1.522(9) . ?
C22 H22A 0.9800 . ?
C22 H22B 0.9800 . ?
C22 H22C 0.9800 . ?
C41 H41 1.0000 . ?
C41 C43 1.506(7) . ?
C41 C42 1.534(7) . ?
C43 H43A 0.9800 . ?
C43 H43B 0.9800 . ?
C43 H43C 0.9800 . ?
C36 H36A 0.9800 . ?
C36 H36B 0.9800 . ?
C36 H36C 0.9800 . ?
C19 H19A 0.9800 . ?
C19 H19B 0.9800 . ?
C19 H19C 0.9800 . ?
C42 H42A 0.9800 . ?
C42 H42B 0.9800 . ?
C42 H42C 0.9800 . ?
C37 H37A 0.9800 . ?
C37 H37B 0.9800 . ?
C37 H37C 0.9800 . ?
C25 H25A 0.9800 . ?
C25 H25B 0.9800 . ?
C25 H25C 0.9800 . ?
C39A H39A 0.9800 . ?
C39A H39B 0.9800 . ?
C39A H39C 0.9800 . ?
C40A H40A 0.9800 . ?
C40A H40B 0.9800 . ?
C40A H40C 0.9800 . ?
C40B H40D 0.9800 . ?
C40B H40E 0.9800 . ?
C40B H40F 0.9800 . ?
C39B H39D 0.9800 . ?
C39B H39E 0.9800 . ?
C39B H39F 0.9800 . ?
Si4A C47A 1.860(12) . ?
Si4A C44A 1.944(14) . ?
Si4A C50A 2.23(2) . ?
Si4B C50B 1.67(2) . ?
Si4B C47B 1.858(9) . ?
Si4B C44B 1.925(14) . ?
C50B H50B 1.0000 . ?
C50B C52B 1.55(4) . ?
C50B C51B 1.55(3) . ?
C51A H51A 0.9800 . ?
C51A H51B 0.9800 . ?
C51A H51C 0.9800 . ?
C51A C50A 1.43(3) . ?
C47B H47B 1.0000 . ?
C47B C49B 1.530(11) . ?
C47B C48B 1.539(11) . ?
C52B H52A 0.9800 . ?
C52B H52B 0.9800 . ?
C52B H52C 0.9800 . ?
C46B H46A 0.9800 . ?
C46B H46B 0.9800 . ?
C46B H46C 0.9800 . ?
C46B C44B 1.534(17) . ?
C49B H49A 0.9800 . ?
C49B H49B 0.9800 . ?
C49B H49C 0.9800 . ?
C44B H44B 1.0000 . ?
C44B C45B 1.61(2) . ?
C49A H49D 0.9800 . ?
C49A H49E 0.9800 . ?
C49A H49F 0.9800 . ?
C49A C47A 1.574(15) . ?
C48B H48A 0.9800 . ?
C48B H48B 0.9800 . ?
C48B H48C 0.9800 . ?
C48A H48D 0.9800 . ?
C48A H48E 0.9800 . ?
C48A H48F 0.9800 . ?
C48A C47A 1.412(18) . ?
C47A H47A 1.0000 . ?
C45B H45A 0.9800 . ?
C45B H45B 0.9800 . ?
C45B H45C 0.9800 . ?
C44A H44A 1.0000 . ?
C44A C46A 1.49(2) . ?
C44A C45A 1.47(2) . ?
C46A H46D 0.9800 . ?
C46A H46E 0.9800 . ?
C46A H46F 0.9800 . ?
C45A H45D 0.9800 . ?
C45A H45E 0.9800 . ?
C45A H45F 0.9800 . ?
C50A H50A 1.0000 . ?
C50A C52A 1.62(5) . ?
C51B H51D 0.9800 . ?
C51B H51E 0.9800 . ?
C51B H51F 0.9800 . ?
C52A H52D 0.9800 . ?
C52A H52E 0.9800 . ?
C52A H52F 0.9800 . ?
Si2B C32A 1.890(17) . ?
Si2B C29A 1.884(15) . ?
Si2B C26A 1.958(15) . ?
Si2A C26B 1.978(10) . ?
Si2A C32B 1.879(10) . ?
Si2A C29B 1.887(11) . ?
C28B H28A 0.9800 . ?
C28B H28B 0.9800 . ?
C28B H28C 0.9800 . ?
C28B C26B 1.521(15) . ?
C30B H30A 0.9800 . ?
C30B H30B 0.9800 . ?
C30B H30C 0.9800 . ?
C30B C29B 1.511(15) . ?
C26B H26B 1.0000 . ?
C26B C27B 1.565(14) . ?
C34B H34A 0.9800 . ?
C34B H34B 0.9800 . ?
C34B H34C 0.9800 . ?
C34B C32B 1.69(2) . ?
C27B H27A 0.9800 . ?
C27B H27B 0.9800 . ?
C27B H27C 0.9800 . ?
C33B H33A 0.9800 . ?
C33B H33B 0.9800 . ?
C33B H33C 0.9800 . ?
C33B C32B 1.522(14) . ?
C32B H32B 1.0000 . ?
C29B H29B 1.0000 . ?
C29B C31B 1.564(15) . ?
C31B H31A 0.9800 . ?
C31B H31B 0.9800 . ?
C31B H31C 0.9800 . ?
C32A H32A 1.0000 . ?
C32A C33A 1.49(3) . ?
C32A C34A 1.51(2) . ?
C33A H33D 0.9800 . ?
C33A H33E 0.9800 . ?
C33A H33F 0.9800 . ?
C34A H34D 0.9800 . ?
C34A H34E 0.9800 . ?
C34A H34F 0.9800 . ?
C29A H29A 1.0000 . ?
C29A C31A 1.532(15) . ?
C29A C30A 1.48(2) . ?
C31A H31D 0.9800 . ?
C31A H31E 0.9800 . ?
C31A H31F 0.9800 . ?
C30A H30D 0.9800 . ?
C30A H30E 0.9800 . ?
C30A H30F 0.9800 . ?
C26A H26A 1.0000 . ?
C26A C27A 1.47(2) . ?
C26A C28A 1.50(2) . ?
C27A H27D 0.9800 . ?
C27A H27E 0.9800 . ?
C27A H27F 0.9800 . ?
C28A H28D 0.9800 . ?
C28A H28E 0.9800 . ?
C28A H28F 0.9800 . ?
C57 H57 0.9500 . ?
C57 C58 1.3900 . ?
C57 C56 1.3900 . ?
C58 H58 0.9500 . ?
C58 C59 1.3900 . ?
C59 H59 0.9500 . ?
C59 C54 1.3900 . ?
C54 C55 1.3900 . ?
C54 C53 1.454(18) . ?
C55 H55 0.9500 . ?
C55 C56 1.3900 . ?
C56 H56 0.9500 . ?
C53 H53A 0.9800 . ?
C53 H53B 0.9800 . ?
C53 H53C 0.9800 . ?

loop_
_geom_torsion_atom_site_label_1
_geom_torsion_atom_site_label_2
_geom_torsion_atom_site_label_3
_geom_torsion_atom_site_label_4
_geom_torsion
_geom_torsion_site_symmetry_1
_geom_torsion_site_symmetry_2
_geom_torsion_site_symmetry_3
_geom_torsion_site_symmetry_4
_geom_torsion_publ_flag
Ce2 C10 C11 Ce2 0.000(0) . . . 4_566 ?
Ce2 C10 C11 Ce2 0.000(0) 4_566 . . . ?
Ce2 C10 C11 K1 101.26(9) 4_566 . . . ?
Ce2 C10 C11 K1 101.26(9) . . . . ?
Ce2 C10 C11 C12 51.4(5) 4_566 . . . ?
Ce2 C10 C11 C12 51.4(5) . . . . ?
Ce2 C10 C9 Ce2 0.000(0) 4_566 . . . ?
Ce2 C10 C9 Ce2 0.000(0) . . . 4_566 ?
Ce2 C10 C9 K1 -102.28(8) 4_566 . . . ?
Ce2 C10 C9 K1 -102.28(8) . . . . ?
Ce2 C10 C9 Si3 131.7(2) . . . . ?
Ce2 C10 C9 Si3 131.7(2) 4_566 . . . ?
Ce2 C10 C9 C16 -50.4(4) . . . . ?
Ce2 C10 C9 C16 -50.4(4) 4_566 . . . ?
Ce2 C11 C12 Ce2 0.000(1) . . . 4_566 ?
Ce2 C11 C12 Ce2 0.000(1) 4_566 . . . ?
Ce2 C11 C12 K1 101.52(9) . . . . ?
Ce2 C11 C12 K1 101.52(9) 4_566 . . . ?
Ce2 C11 C12 C13 48.1(4) 4_566 . . . ?
Ce2 C11 C12 C13 48.1(4) . . . . ?
Ce2 C11 C12 Si4A -141.1(3) . . . . ?
Ce2 C11 C12 Si4A -141.1(3) 4_566 . . . ?
Ce2 C11 C12 Si4B -130.0(3) . . . . ?
Ce2 C11 C12 Si4B -130.0(3) 4_566 . . . ?
Ce2 C16 C9 Ce2 0.000(1) 4_566 . . . ?
Ce2 C16 C9 Ce2 0.000(1) . . . 4_566 ?
Ce2 C16 C9 K1 107.87(10) . . . . ?
Ce2 C16 C9 K1 107.87(10) 4_566 . . . ?
Ce2 C16 C9 Si3 -131.6(3) . . . . ?
Ce2 C16 C9 Si3 -131.6(3) 4_566 . . . ?
Ce2 C16 C9 C10 50.6(4) . . . . ?
Ce2 C16 C9 C10 50.6(4) 4_566 . . . ?
Ce2 C16 C15 Ce2 0.000(1) 4_566 . . . ?
Ce2 C16 C15 Ce2 0.000(1) . . . 4_566 ?
Ce2 C16 C15 K1 -114.96(11) 4_566 . . . ?
Ce2 C16 C15 K1 -114.96(11) . . . . ?
Ce2 C16 C15 C14 -51.3(5) 4_566 . . . ?
Ce2 C16 C15 C14 -51.3(5) . . . . ?
Ce2 C13 C12 Ce2 0.000(1) 4_566 . . . ?
Ce2 C13 C12 Ce2 0.000(1) . . . 4_566 ?
Ce2 C13 C12 K1 -106.99(10) 4_566 . . . ?
Ce2 C13 C12 K1 -106.99(10) . . . . ?
Ce2 C13 C12 C11 -48.1(4) 4_566 . . . ?
Ce2 C13 C12 C11 -48.1(4) . . . . ?
Ce2 C13 C12 Si4A 140.4(3) . . . . ?
Ce2 C13 C12 Si4A 140.4(3) 4_566 . . . ?
Ce2 C13 C12 Si4B 129.8(3) 4_566 . . . ?
Ce2 C13 C12 Si4B 129.8(3) . . . . ?
Ce2 C13 C14 Ce2 0.000(0) 4_566 . . . ?
Ce2 C13 C14 Ce2 0.000(0) . . . 4_566 ?
Ce2 C13 C14 K1 114.34(10) 4_566 . . . ?
Ce2 C13 C14 K1 114.34(10) . . . . ?
Ce2 C13 C14 C15 52.2(5) . . . . ?
Ce2 C13 C14 C15 52.2(5) 4_566 . . . ?
Ce2 C12 Si4A C47A 11.2(8) 4_566 . . . ?
Ce2 C12 Si4A C47A 11.2(8) . . . . ?
Ce2 C12 Si4A C44A 130.4(6) . . . . ?
Ce2 C12 Si4A C44A 130.4(6) 4_566 . . . ?
Ce2 C12 Si4A C50A -106.8(9) . . . . ?
Ce2 C12 Si4A C50A -106.8(9) 4_566 . . . ?
Ce2 C14 C15 Ce2 0.000(0) 4_566 . . . ?
Ce2 C14 C15 Ce2 0.000(0) . . . 4_566 ?
Ce2 C14 C15 K1 117.85(11) . . . . ?
Ce2 C14 C15 K1 117.85(11) 4_566 . . . ?
Ce2 C14 C15 C16 51.5(5) 4_566 . . . ?
Ce2 C14 C15 C16 51.5(5) . . . . ?
Ce1 C7 C6 K1 124.50(11) . . . . ?
Ce1 C7 C6 C5 53.7(5) . . . . ?
Ce1 C7 C8 K1 -120.15(10) . . . . ?
Ce1 C7 C8 C1 -50.8(5) . . . . ?
Ce1 C6 C5 K1 119.16(12) . . . . ?
Ce1 C6 C5 C4 47.7(6) . . . . ?
Ce1 C8 C1 K1 -109.46(10) . . . . ?
Ce1 C8 C1 Si1 139.2(3) . . . . ?
Ce1 C8 C1 C2 -47.7(5) . . . . ?
Ce1 C3 C2 K1 98.50(10) . . . . ?
Ce1 C3 C2 C1 52.5(6) . . . . ?
Ce1 C3 C4 K1 -99.83(10) . . . . ?
Ce1 C3 C4 C5 -50.7(5) . . . . ?
Ce1 C3 C4 Si2B 130.4(3) . . . . ?
Ce1 C3 C4 Si2A 137.8(4) . . . . ?
Ce1 C2 C1 K1 100.11(10) . . . . ?
Ce1 C2 C1 Si1 -138.9(2) . . . . ?
Ce1 C2 C1 C8 47.8(5) . . . . ?
Ce1 C5 C4 K1 107.85(13) . . . . ?
Ce1 C5 C4 C3 49.9(5) . . . . ?
Ce1 C5 C4 Si2B -131.4(5) . . . . ?
Ce1 C5 C4 Si2A -138.2(3) . . . . ?
K1 C7 C6 Ce1 -124.50(11) . . . . ?
K1 C7 C6 C5 -70.8(5) . . . . ?
K1 C7 C8 Ce1 120.15(10) . . . . ?
K1 C7 C8 C1 69.3(5) . . . . ?
K1 C10 C11 Ce2 -101.26(9) . . . 4_566 ?
K1 C10 C11 Ce2 -101.26(9) . . . . ?
K1 C10 C11 C12 -49.8(5) . . . . ?
K1 C10 C9 Ce2 102.28(8) . . . 4_566 ?
K1 C10 C9 Ce2 102.28(8) . . . . ?
K1 C10 C9 Si3 -126.0(2) . . . . ?
K1 C10 C9 C16 51.8(4) . . . . ?
K1 C6 C5 Ce1 -119.16(12) . . . . ?
K1 C6 C5 C4 -71.4(6) . . . . ?
K1 C8 C1 Ce1 109.46(10) . . . . ?
K1 C8 C1 Si1 -111.3(2) . . . . ?
K1 C8 C1 C2 61.8(5) . . . . ?
K1 C3 C2 Ce1 -98.50(10) . . . . ?
K1 C3 C2 C1 -46.0(6) . . . . ?
K1 C3 C4 Ce1 99.83(10) . . . . ?
K1 C3 C4 C5 49.2(5) . . . . ?
K1 C3 C4 Si2B -129.8(3) . . . . ?
K1 C3 C4 Si2A -122.3(4) . . . . ?
K1 C11 C12 Ce2 -101.52(9) . . . 4_566 ?
K1 C11 C12 Ce2 -101.52(9) . . . . ?
K1 C11 C12 C13 -53.4(4) . . . . ?
K1 C11 C12 Si4A 117.4(3) . . . . ?
K1 C11 C12 Si4B 128.5(3) . . . . ?
K1 C16 C9 Ce2 -107.87(10) . . . . ?
K1 C16 C9 Ce2 -107.87(10) . . . 4_566 ?
K1 C16 C9 Si3 120.5(2) . . . . ?
K1 C16 C9 C10 -57.2(5) . . . . ?
K1 C16 C15 Ce2 114.96(11) . . . . ?
K1 C16 C15 Ce2 114.96(11) . . . 4_566 ?
K1 C16 C15 C14 63.6(5) . . . . ?
K1 C2 C1 Ce1 -100.11(10) . . . . ?
K1 C2 C1 Si1 121.0(3) . . . . ?
K1 C2 C1 C8 -52.3(4) . . . . ?
K1 C13 C12 Ce2 106.99(10) . . . . ?
K1 C13 C12 Ce2 106.99(10) . . . 4_566 ?
K1 C13 C12 C11 58.9(5) . . . . ?
K1 C13 C12 Si4A -112.6(3) . . . . ?
K1 C13 C12 Si4B -123.2(3) . . . . ?
K1 C13 C14 Ce2 -114.34(10) . . . . ?
K1 C13 C14 Ce2 -114.34(10) . . . 4_566 ?
K1 C13 C14 C15 -62.1(5) . . . . ?
K1 C12 Si4A C47A -151.1(6) . . . . ?
K1 C12 Si4A C44A -31.8(6) . . . . ?
K1 C12 Si4A C50A 90.9(8) . . . . ?
K1 C14 C15 Ce2 -117.85(11) . . . . ?
K1 C14 C15 Ce2 -117.85(11) . . . 4_566 ?
K1 C14 C15 C16 -66.3(5) . . . . ?
K1 C5 C4 Ce1 -107.85(13) . . . . ?
K1 C5 C4 C3 -58.0(6) . . . . ?
K1 C5 C4 Si2B 120.7(4) . . . . ?
K1 C5 C4 Si2A 114.0(3) . . . . ?
C7 C6 C5 Ce1 -52.8(5) . . . . ?
C7 C6 C5 K1 66.4(5) . . . . ?
C7 C6 C5 C4 -5.0(10) . . . . ?
C7 C8 C1 Ce1 49.4(5) . . . . ?
C7 C8 C1 K1 -60.0(4) . . . . ?
C7 C8 C1 Si1 -171.4(4) . . . . ?
C7 C8 C1 C2 1.7(8) . . . . ?
C10 C11 C12 Ce2 -50.2(5) . . . 4_566 ?
C10 C11 C12 Ce2 -50.2(5) . . . . ?
C10 C11 C12 K1 51.3(5) . . . . ?
C10 C11 C12 C13 -2.1(9) . . . . ?
C10 C11 C12 Si4A 168.7(4) . . . . ?
C10 C11 C12 Si4B 179.8(5) . . . . ?
C6 C7 C8 Ce1 53.0(5) . . . . ?
C6 C7 C8 K1 -67.1(5) . . . . ?
C6 C7 C8 C1 2.2(8) . . . . ?
C6 C5 C4 Ce1 -46.7(6) . . . . ?
C6 C5 C4 K1 61.2(5) . . . . ?
C6 C5 C4 C3 3.2(10) . . . . ?
C6 C5 C4 Si2B -178.1(5) . . . . ?
C6 C5 C4 Si2A 175.1(5) . . . . ?
C8 C7 C6 Ce1 -53.7(5) . . . . ?
C8 C7 C6 K1 70.8(5) . . . . ?
C8 C7 C6 C5 0.0(9) . . . . ?
C3 C2 C1 Ce1 -51.2(6) . . . . ?
C3 C2 C1 K1 48.9(6) . . . . ?
C3 C2 C1 Si1 169.9(5) . . . . ?
C3 C2 C1 C8 -3.4(9) . . . . ?
C20 Si1 C23 C24 -40.8(5) . . . . ?
C20 Si1 C23 C25 -165.9(5) . . . . ?
C11 C10 C9 Ce2 51.5(5) . . . . ?
C11 C10 C9 Ce2 51.5(5) . . . 4_566 ?
C11 C10 C9 K1 -50.8(6) . . . . ?
C11 C10 C9 Si3 -176.8(5) . . . . ?
C11 C10 C9 C16 1.1(9) . . . . ?
C11 C12 Si4A C47A 111.6(7) . . . . ?
C11 C12 Si4A C44A -129.1(7) . . . . ?
C11 C12 Si4A C50A -6.4(9) . . . . ?
C2 C3 C4 Ce1 52.6(6) . . . . ?
C2 C3 C4 K1 -47.2(7) . . . . ?
C2 C3 C4 C5 1.9(10) . . . . ?
C2 C3 C4 Si2B -177.0(6) . . . . ?
C2 C3 C4 Si2A -169.6(5) . . . . ?
C13 C12 Si4A C47A -75.8(7) . . . . ?
C13 C12 Si4A C44A 43.4(7) . . . . ?
C13 C12 Si4A C50A 166.2(8) . . . . ?
C13 C14 C15 Ce2 -53.1(5) . . . 4_566 ?
C13 C14 C15 Ce2 -53.1(5) . . . . ?
C13 C14 C15 K1 64.8(5) . . . . ?
C13 C14 C15 C16 -1.5(9) . . . . ?
C17 Si1 C23 C24 75.2(5) . . . . ?
C17 Si1 C23 C25 -49.9(5) . . . . ?
C12 C13 C14 Ce2 -51.6(5) . . . 4_566 ?
C12 C13 C14 Ce2 -51.6(5) . . . . ?
C12 C13 C14 K1 62.8(5) . . . . ?
C12 C13 C14 C15 0.7(9) . . . . ?
C12 Si4A C47A C49A -169.9(11) . . . . ?
C12 Si4A C47A C48A -41.8(16) . . . . ?
C12 Si4B C50B C52B -16(2) . . . . ?
C12 Si4B C50B C51B 94.9(15) . . . . ?
C12 Si4B C47B C49B -177.0(6) . . . . ?
C12 Si4B C47B C48B 55.5(8) . . . . ?
C14 C13 C12 Ce2 50.0(5) . . . 4_566 ?
C14 C13 C12 Ce2 50.0(5) . . . . ?
C14 C13 C12 K1 -57.0(5) . . . . ?
C14 C13 C12 C11 1.9(8) . . . . ?
C14 C13 C12 Si4A -169.6(5) . . . . ?
C14 C13 C12 Si4B 179.8(4) . . . . ?
C9 Si3 C35 C36 -67.3(5) . . . . ?
C9 Si3 C35 C37 64.0(4) . . . . ?
C9 C10 C11 Ce2 -51.6(5) . . . 4_566 ?
C9 C10 C11 Ce2 -51.6(5) . . . . ?
C9 C10 C11 K1 49.7(6) . . . . ?
C9 C10 C11 C12 -0.2(10) . . . . ?
C9 C16 C15 Ce2 51.3(5) . . . 4_566 ?
C9 C16 C15 Ce2 51.3(5) . . . . ?
C9 C16 C15 K1 -63.6(5) . . . . ?
C9 C16 C15 C14 0.0(9) . . . . ?
C15 C16 C9 Ce2 -50.4(5) . . . 4_566 ?
C15 C16 C9 Ce2 -50.4(5) . . . . ?
C15 C16 C9 K1 57.4(5) . . . . ?
C15 C16 C9 Si3 177.9(4) . . . . ?
C15 C16 C9 C10 0.2(8) . . . . ?
C4 C3 C2 Ce1 -53.2(6) . . . . ?
C4 C3 C2 K1 45.3(6) . . . . ?
C4 C3 C2 C1 -0.7(11) . . . . ?
C4 Si2B C32A C33A -90.7(12) . . . . ?
C4 Si2B C32A C34A 43.4(15) . . . . ?
C4 Si2B C29A C31A -170.6(9) . . . . ?
C4 Si2B C29A C30A -41.1(9) . . . . ?
C4 Si2A C32B C34B 81.5(8) . . . . ?
C4 Si2A C32B C33B -152.6(8) . . . . ?
C4 Si2A C29B C30B -174.2(6) . . . . ?
C4 Si2A C29B C31B -50.4(8) . . . . ?
C38 Si3 C9 Ce2 26.9(3) . . . . ?
C38 Si3 C9 Ce2 26.9(3) . . . 4_566 ?
C38 Si3 C9 K1 -157.6(2) . . . . ?
C38 Si3 C9 C10 -61.4(4) . . . . ?
C38 Si3 C9 C16 120.5(3) . . . . ?
C38 Si3 C35 C36 171.4(4) . . . . ?
C38 Si3 C35 C37 -57.3(4) . . . . ?
C1 Si1 C23 C24 -159.0(4) . . . . ?
C1 Si1 C23 C25 75.8(5) . . . . ?
C35 Si3 C9 Ce2 -93.0(3) . . . . ?
C35 Si3 C9 Ce2 -93.0(3) . . . 4_566 ?
C35 Si3 C9 K1 82.6(3) . . . . ?
C35 Si3 C9 C10 178.8(3) . . . . ?
C35 Si3 C9 C16 0.7(4) . . . . ?
C41 Si3 C9 Ce2 143.2(3) . . . . ?
C41 Si3 C9 Ce2 143.2(3) . . . 4_566 ?
C41 Si3 C9 K1 -41.3(3) . . . . ?
C41 Si3 C9 C10 54.9(4) . . . . ?
C41 Si3 C9 C16 -123.2(3) . . . . ?
C41 Si3 C35 C36 55.1(5) . . . . ?
C41 Si3 C35 C37 -173.6(4) . . . . ?
C50B Si4B C47B C49B -40.1(11) . . . . ?
C50B Si4B C47B C48B -167.6(10) . . . . ?
C47B Si4B C50B C52B -150.3(18) . . . . ?
C47B Si4B C50B C51B -39.4(16) . . . . ?
C44B Si4B C50B C52B 94(2) . . . . ?
C44B Si4B C50B C51B -154.8(13) . . . . ?
C44B Si4B C47B C49B 66.3(8) . . . . ?
C44B Si4B C47B C48B -61.2(9) . . . . ?
C44A Si4A C47A C49A 68.0(14) . . . . ?
C44A Si4A C47A C48A -163.8(14) . . . . ?
C50A Si4A C47A C49A -53.6(15) . . . . ?
C50A Si4A C47A C48A 74.5(16) . . . . ?
C26B Si2A C32B C34B -156.2(8) . . . . ?
C26B Si2A C32B C33B -30.2(10) . . . . ?
C26B Si2A C29B C30B 61.7(8) . . . . ?
C26B Si2A C29B C31B -174.4(7) . . . . ?
C32B Si2A C29B C30B -50.1(9) . . . . ?
C32B Si2A C29B C31B 73.8(8) . . . . ?
C29B Si2A C32B C34B -44.9(9) . . . . ?
C29B Si2A C32B C33B 81.1(10) . . . . ?
C32A Si2B C29A C31A 59.7(11) . . . . ?
C32A Si2B C29A C30A -170.8(9) . . . . ?
C29A Si2B C32A C33A 36.5(12) . . . . ?
C29A Si2B C32A C34A 170.6(12) . . . . ?
C26A Si2B C32A C33A 158.3(11) . . . . ?
C26A Si2B C32A C34A -67.7(14) . . . . ?
C26A Si2B C29A C31A -59.9(11) . . . . ?
C26A Si2B C29A C30A 69.6(10) . . . . ?
C57 C58 C59 C54 0.0 . . . . ?
C58 C57 C56 C55 0.0 . . . . ?
C58 C59 C54 C55 0.0 . . . . ?
C58 C59 C54 C53 175.4(12) . . . . ?
C59 C54 C55 C56 0.0 . . . . ?
C54 C55 C56 C57 0.0 . . . . ?
C56 C57 C58 C59 0.0 . . . . ?
C53 C54 C55 C56 -175.9(11) . . . . ?

loop_
_smtbx_masks_void_nr
_smtbx_masks_void_average_x
_smtbx_masks_void_average_y
_smtbx_masks_void_average_z
_smtbx_masks_void_volume
_smtbx_masks_void_count_electrons
_smtbx_masks_void_content
1 -0.158 0.000 0.000 276.8 52.5 '1 toluene'
2 0.158 0.000 0.500 276.8 51.6 '1 toluene'
3 0.000 0.467 0.250 7.1 0.0 ?
4 0.000 0.533 0.750 7.1 0.0 ?
5 0.342 0.500 0.000 276.8 52.5 '1 toluene'
6 0.658 0.500 0.500 276.8 51.5 '1 toluene'
7 0.500 0.033 0.750 7.1 0.0 ?
8 0.500 0.967 0.250 7.1 0.0 ?
